data_4133173
loop_
_publ_author_name
'Rajabimoghadam, Khashayar'
'Darwish, Yousef'
'Bashir, Umyeena'
'Pitman, Dylan'
'Eichelberger, Sidney'
'Siegler, Maxime A.'
'Swart, Marcel'
'Garcia-Bosch, Isaac'

_publ_section_title
;
 Catalytic Aerobic Oxidation of Alcohols by Copper Complexes Bearing
 Redox-Active Ligands with Tunable H-Bonding Groups.
;
_journal_issue 48
_journal_name_full 'Journal of the American Chemical Society'
_journal_page_first 16625
_journal_page_last 16634
_journal_paper_doi 10.1021/jacs.8b08748
_journal_volume 140
_journal_year 2018
_chemical_formula_moiety 'C64 H86 Cu K2 N14 O10'
_chemical_formula_sum 'C64 H86 Cu K2 N14 O10'
_chemical_formula_weight 1353.20
_space_group_crystal_system triclinic
_space_group_IT_number 2
_space_group_name_Hall '-P 1'
_space_group_name_H-M_alt 'P -1'
_atom_sites_solution_hydrogens mixed
_atom_sites_solution_primary direct
_atom_sites_solution_secondary difmap
_audit_creation_method SHELXL-2014/7
_cell_angle_alpha 83.2946(19)
_cell_angle_beta 78.288(2)
_cell_angle_gamma 72.690(2)
_cell_formula_units_Z 2
_cell_length_a 13.8966(3)
_cell_length_b 14.4757(3)
_cell_length_c 18.7995(4)
_cell_measurement_reflns_used 18665
_cell_measurement_temperature 200(2)
_cell_measurement_theta_max 27.57
_cell_measurement_theta_min 2.73
_cell_volume 3528.88(14)
_computing_cell_refinement 'CrysAlisPro 1.171.39.29c (Rigaku OD, 2017)'
_computing_data_collection 'CrysAlisPro 1.171.39.29c (Rigaku OD, 2017)'
_computing_data_reduction 'CrysAlisPro 1.171.39.29c (Rigaku OD, 2017)'
_computing_molecular_graphics 'SHELXTL v6.10 (Sheldrick, 2008)'
_computing_publication_material 'SHELXTL v6.10 (Sheldrick, 2008)'
_computing_structure_refinement 'SHELXL-2014/7 (Sheldrick, 2015)'
_computing_structure_solution 'SHELXS-2014/7 (Sheldrick, 2015)'
_diffrn_ambient_temperature 200(2)
_diffrn_measured_fraction_theta_full 0.999
_diffrn_measured_fraction_theta_max 0.999
_diffrn_measurement_device_type 'SuperNova, Dual, Cu at zero, Atlas'
_diffrn_measurement_method '\w scans'
_diffrn_radiation_monochromator mirror
_diffrn_radiation_source 'SuperNova (Mo) X-ray Source'
_diffrn_radiation_type MoK\a
_diffrn_radiation_wavelength 0.71073
_diffrn_reflns_av_R_equivalents 0.0279
_diffrn_reflns_av_unetI/netI 0.0322
_diffrn_reflns_Laue_measured_fraction_full 0.999
_diffrn_reflns_Laue_measured_fraction_max 0.999
_diffrn_reflns_limit_h_max 17
_diffrn_reflns_limit_h_min -18
_diffrn_reflns_limit_k_max 18
_diffrn_reflns_limit_k_min -18
_diffrn_reflns_limit_l_max 22
_diffrn_reflns_limit_l_min -24
_diffrn_reflns_number 54052
_diffrn_reflns_point_group_measured_fraction_full 0.999
_diffrn_reflns_point_group_measured_fraction_max 0.999
_diffrn_reflns_theta_full 25.242
_diffrn_reflns_theta_max 27.500
_diffrn_reflns_theta_min 2.068
_exptl_absorpt_coefficient_mu 0.491
_exptl_absorpt_correction_T_max 1.000
_exptl_absorpt_correction_T_min 0.563
_exptl_absorpt_correction_type gaussian
_exptl_absorpt_process_details
;
CrysAlisPro 1.171.39.29c (Rigaku Oxford Diffraction, 2017)
Numerical absorption correction based on gaussian integration over
			a multifaceted crystal model
Empirical absorption correction using spherical harmonics,
 implemented in SCALE3 ABSPACK scaling algorithm.
;
_exptl_crystal_colour green-brown
_exptl_crystal_density_diffrn 1.274
_exptl_crystal_description block
_exptl_crystal_F_000 1430
_exptl_crystal_size_max 0.26
_exptl_crystal_size_mid 0.23
_exptl_crystal_size_min 0.15
_refine_diff_density_max 0.279
_refine_diff_density_min -0.382
_refine_diff_density_rms 0.042
_refine_ls_extinction_method none
_refine_ls_goodness_of_fit_ref 1.023
_refine_ls_hydrogen_treatment mixed
_refine_ls_matrix_type full
_refine_ls_number_parameters 1171
_refine_ls_number_reflns 16195
_refine_ls_number_restraints 1012
_refine_ls_restrained_S_all 1.015
_refine_ls_R_factor_all 0.0535
_refine_ls_R_factor_gt 0.0374
_refine_ls_shift/su_max 0.002
_refine_ls_shift/su_mean 0.000
_refine_ls_structure_factor_coef Fsqd
_refine_ls_weighting_details 'w=1/[\s^2^(Fo^2^)+(0.0370P)^2^+1.2808P] where P=(Fo^2^+2Fc^2^)/3'
_refine_ls_weighting_scheme calc
_refine_ls_wR_factor_gt 0.0859
_refine_ls_wR_factor_ref 0.0939
_reflns_Friedel_coverage 0.000
_reflns_number_gt 12843
_reflns_number_total 16195
_reflns_threshold_expression 'I > 2\s(I)'
_cod_data_source_file ja8b08748_si_005.cif
_cod_data_source_block PhPh_CuII_DMA
_cod_database_code 4133173
_shelx_shelxl_version_number 2014/7
_shelx_space_group_comment
;
The symmetry employed for this shelxl refinement is uniquely defined
by the following loop, which should always be used as a source of
symmetry information in preference to the above space-group names.
They are only intended as comments.
;
_oxdiff_exptl_absorpt_empirical_full_min 0.770
_oxdiff_exptl_absorpt_empirical_full_max 1.291
_oxdiff_exptl_absorpt_empirical_details
;
Empirical correction (ABSPACK) includes:
- Absorption correction using spherical harmonics
- Frame scaling
;

loop_
_space_group_symop_operation_xyz
'x, y, z'
'-x, -y, -z'

loop_
_atom_site_label
_atom_site_type_symbol
_atom_site_fract_x
_atom_site_fract_y
_atom_site_fract_z
_atom_site_U_iso_or_equiv
_atom_site_adp_type
_atom_site_occupancy
_atom_site_site_symmetry_order
_atom_site_calc_flag
_atom_site_refinement_flags_posn
_atom_site_refinement_flags_adp
_atom_site_refinement_flags_occupancy
_atom_site_disorder_assembly
_atom_site_disorder_group
Cu1 Cu 0.16813(2) 0.28025(2) 0.25450(2) 0.02758(6) Uani 1 1 d . . . . .
C1A C 0.24420(14) 0.54077(16) 0.38936(10) 0.0466(5) Uani 1 1 d . . . . .
H1A H 0.1735 0.5440 0.3996 0.056 Uiso 1 1 calc R U . . .
C2A C 0.28101(16) 0.59472(18) 0.42769(12) 0.0590(6) Uani 1 1 d . . . . .
H2A H 0.2355 0.6339 0.4645 0.071 Uiso 1 1 calc R U . . .
C3A C 0.38306(16) 0.59232(17) 0.41306(12) 0.0553(6) Uani 1 1 d . . . . .
H3A H 0.4080 0.6307 0.4386 0.066 Uiso 1 1 calc R U . . .
C4A C 0.44793(15) 0.53323(15) 0.36080(11) 0.0448(5) Uani 1 1 d . . . . .
H4A H 0.5184 0.5307 0.3505 0.054 Uiso 1 1 calc R U . . .
C5A C 0.41286(13) 0.47728(14) 0.32285(10) 0.0378(4) Uani 1 1 d . . . . .
H5A H 0.4594 0.4357 0.2878 0.045 Uiso 1 1 calc R U . . .
C6A C 0.30949(13) 0.48188(13) 0.33599(9) 0.0337(4) Uani 1 1 d . . . . .
C7A C 0.29843(12) 0.41193(12) 0.22490(9) 0.0302(3) Uani 1 1 d . . . . .
C8A C 0.24732(11) 0.36589(12) 0.12276(8) 0.0286(3) Uani 1 1 d . . . . .
C9A C 0.27868(13) 0.43245(13) 0.07054(9) 0.0356(4) Uani 1 1 d . . . . .
H9A H 0.2979 0.4840 0.0854 0.043 Uiso 1 1 calc R U . . .
C10A C 0.28231(14) 0.42461(15) -0.00273(10) 0.0420(4) Uani 1 1 d . . . . .
H10A H 0.3034 0.4707 -0.0379 0.050 Uiso 1 1 calc R U . . .
C11A C 0.25512(15) 0.34953(15) -0.02445(10) 0.0446(5) Uani 1 1 d . . . . .
H11A H 0.2588 0.3433 -0.0748 0.053 Uiso 1 1 calc R U . . .
C12A C 0.22246(14) 0.28313(14) 0.02658(9) 0.0386(4) Uani 1 1 d . . . . .
H12A H 0.2043 0.2316 0.0108 0.046 Uiso 1 1 calc R U . . .
C13A C 0.21576(12) 0.29064(12) 0.10108(8) 0.0294(3) Uani 1 1 d . . . . .
C14A C 0.12910(13) 0.16738(13) 0.14565(9) 0.0338(4) Uani 1 1 d . . . . .
C15A C 0.06413(14) 0.03298(14) 0.21425(10) 0.0391(4) Uani 1 1 d . . . . .
C16A C 0.01650(17) 0.01078(16) 0.16313(12) 0.0533(5) Uani 1 1 d . . . . .
H16A H 0.0078 0.0514 0.1200 0.064 Uiso 1 1 calc R U . . .
C17A C -0.0184(2) -0.07116(18) 0.17532(14) 0.0658(7) Uani 1 1 d . . . . .
H17A H -0.0504 -0.0865 0.1400 0.079 Uiso 1 1 calc R U . . .
C18A C -0.0076(2) -0.13035(18) 0.23735(14) 0.0686(7) Uani 1 1 d . . . . .
H18A H -0.0323 -0.1859 0.2451 0.082 Uiso 1 1 calc R U . . .
C19A C 0.0392(2) -0.10859(17) 0.28805(13) 0.0657(7) Uani 1 1 d . . . . .
H19A H 0.0470 -0.1492 0.3312 0.079 Uiso 1 1 calc R U . . .
C20A C 0.07523(18) -0.02795(16) 0.27673(11) 0.0526(5) Uani 1 1 d . . . . .
H20A H 0.1080 -0.0139 0.3121 0.063 Uiso 1 1 calc R U . . .
N1A N 0.26882(11) 0.42770(12) 0.29858(8) 0.0358(3) Uani 1 1 d D . . . .
H1A1 H 0.2140(14) 0.4197(15) 0.3168(10) 0.043 Uiso 1 1 d D U . . .
N2A N 0.23560(10) 0.37311(10) 0.19867(7) 0.0292(3) Uani 1 1 d . . . . .
N3A N 0.18031(10) 0.23006(10) 0.15840(7) 0.0295(3) Uani 1 1 d . . . . .
N4A N 0.10170(13) 0.11370(12) 0.20815(8) 0.0413(4) Uani 1 1 d D . . . .
H4A1 H 0.1226(15) 0.1217(15) 0.2447(10) 0.050 Uiso 1 1 d D U . . .
O1A O 0.37531(9) 0.43203(10) 0.19020(6) 0.0421(3) Uani 1 1 d . . . . .
O2A O 0.10669(11) 0.15718(10) 0.08782(7) 0.0473(3) Uani 1 1 d . . . . .
C1B C 0.48170(14) 0.02579(16) 0.16658(11) 0.0476(5) Uani 1 1 d . . . . .
H1B H 0.4681 0.0888 0.1429 0.057 Uiso 1 1 calc R U . . .
C2B C 0.56573(16) -0.04691(19) 0.13783(14) 0.0611(6) Uani 1 1 d . . . . .
H2B H 0.6088 -0.0341 0.0940 0.073 Uiso 1 1 calc R U . . .
C3B C 0.58701(17) -0.13753(19) 0.17249(14) 0.0647(7) Uani 1 1 d . . . . .
H3B H 0.6448 -0.1876 0.1528 0.078 Uiso 1 1 calc R U . . .
C4B C 0.52469(18) -0.15549(16) 0.23556(13) 0.0604(6) Uani 1 1 d . . . . .
H4B H 0.5408 -0.2178 0.2601 0.073 Uiso 1 1 calc R U . . .
C5B C 0.43848(16) -0.08433(14) 0.26426(11) 0.0476(5) Uani 1 1 d . . . . .
H5B H 0.3946 -0.0985 0.3072 0.057 Uiso 1 1 calc R U . . .
C6B C 0.41685(13) 0.00753(13) 0.22989(10) 0.0364(4) Uani 1 1 d . . . . .
C7B C 0.27134(13) 0.09312(12) 0.32263(9) 0.0323(4) Uani 1 1 d . . . . .
C8B C 0.11119(12) 0.18739(13) 0.38896(9) 0.0322(4) Uani 1 1 d . . . . .
C9B C 0.09453(14) 0.11686(15) 0.44315(10) 0.0436(4) Uani 1 1 d . . . . .
H9B H 0.1353 0.0516 0.4385 0.052 Uiso 1 1 calc R U . . .
C10B C 0.01884(16) 0.14125(18) 0.50399(11) 0.0589(6) Uani 1 1 d . . . . .
H10B H 0.0071 0.0927 0.5406 0.071 Uiso 1 1 calc R U . . .
C11B C -0.03897(17) 0.23595(18) 0.51105(11) 0.0647(7) Uani 1 1 d . . . . .
H11B H -0.0886 0.2531 0.5538 0.078 Uiso 1 1 calc R U . . .
C12B C -0.02579(15) 0.30667(16) 0.45673(10) 0.0506(5) Uani 1 1 d . . . . .
H12B H -0.0672 0.3716 0.4623 0.061 Uiso 1 1 calc R U . . .
C13B C 0.04781(13) 0.28366(13) 0.39379(9) 0.0349(4) Uani 1 1 d . . . . .
C14B C -0.00757(12) 0.43304(13) 0.32219(9) 0.0329(4) Uani 1 1 d . . . . .
C15B C -0.03106(13) 0.57506(13) 0.23084(10) 0.0338(4) Uani 1 1 d . . . . .
C16B C -0.11911(14) 0.63753(13) 0.26684(11) 0.0397(4) Uani 1 1 d . . . . .
H16B H -0.1432 0.6247 0.3170 0.048 Uiso 1 1 calc R U . . .
C17B C -0.17187(15) 0.71893(14) 0.22924(12) 0.0462(5) Uani 1 1 d . . . . .
H17B H -0.2330 0.7608 0.2538 0.055 Uiso 1 1 calc R U . . .
C18B C -0.13724(15) 0.74000(15) 0.15712(12) 0.0483(5) Uani 1 1 d . . . . .
H18B H -0.1740 0.7961 0.1321 0.058 Uiso 1 1 calc R U . . .
C19B C -0.04879(15) 0.67904(15) 0.12148(11) 0.0480(5) Uani 1 1 d . . . . .
H19B H -0.0239 0.6935 0.0718 0.058 Uiso 1 1 calc R U . . .
C20B C 0.00400(14) 0.59684(14) 0.15781(10) 0.0413(4) Uani 1 1 d . . . . .
H20B H 0.0647 0.5549 0.1327 0.050 Uiso 1 1 calc R U . . .
N1B N 0.32995(12) 0.08336(12) 0.25334(8) 0.0403(4) Uani 1 1 d D . . . .
H1B1 H 0.3072(15) 0.1230(15) 0.2204(10) 0.048 Uiso 1 1 d D U . . .
N2B N 0.18520(10) 0.16839(10) 0.32451(7) 0.0301(3) Uani 1 1 d . . . . .
N3B N 0.06646(10) 0.34906(10) 0.33419(7) 0.0320(3) Uani 1 1 d . . . . .
N4B N 0.02672(11) 0.49057(11) 0.26415(8) 0.0375(3) Uani 1 1 d D . . . .
H4B1 H 0.0833(14) 0.4657(15) 0.2389(10) 0.045 Uiso 1 1 d D U . . .
O1B O 0.30013(9) 0.03781(10) 0.37411(6) 0.0432(3) Uani 1 1 d . . . . .
O2B O -0.09594(9) 0.45874(10) 0.35578(7) 0.0469(3) Uani 1 1 d . . . . .
K1 K 0.52914(3) 0.39535(3) 0.08373(2) 0.03879(10) Uani 1 1 d D . . . .
K2 K 0.43547(3) -0.07914(3) 0.44955(2) 0.04459(11) Uani 1 1 d D . . . .
C1S C 0.8373(4) 0.2829(3) 0.0915(3) 0.0845(17) Uani 0.897(4) 1 d D U P A 1
H1S1 H 0.7755 0.2615 0.1087 0.127 Uiso 0.897(4) 1 calc R U P A 1
H1S2 H 0.8980 0.2286 0.0968 0.127 Uiso 0.897(4) 1 calc R U P A 1
H1S3 H 0.8403 0.3056 0.0401 0.127 Uiso 0.897(4) 1 calc R U P A 1
C2S C 0.9316(2) 0.3854(3) 0.1309(3) 0.0843(15) Uani 0.897(4) 1 d D U P A 1
H2S1 H 0.9267 0.4502 0.1072 0.126 Uiso 0.897(4) 1 calc R U P A 1
H2S2 H 0.9877 0.3376 0.1029 0.126 Uiso 0.897(4) 1 calc R U P A 1
H2S3 H 0.9448 0.3839 0.1803 0.126 Uiso 0.897(4) 1 calc R U P A 1
N1S N 0.83453(16) 0.36184(17) 0.13431(13) 0.0563(6) Uani 0.897(4) 1 d D U P A 1
C3S C 0.74531(18) 0.41402(17) 0.16905(12) 0.0446(6) Uani 0.897(4) 1 d D U P A 1
C4S C 0.7465(4) 0.4955(4) 0.2117(3) 0.0563(11) Uani 0.897(4) 1 d D U P A 1
H4S1 H 0.6765 0.5276 0.2352 0.084 Uiso 0.897(4) 1 calc R U P A 1
H4S2 H 0.7745 0.5426 0.1788 0.084 Uiso 0.897(4) 1 calc R U P A 1
H4S3 H 0.7892 0.4694 0.2490 0.084 Uiso 0.897(4) 1 calc R U P A 1
O1S O 0.66421(18) 0.3979(2) 0.16552(19) 0.0568(8) Uani 0.897(4) 1 d D U P A 1
C1C C 0.766(3) 0.479(3) 0.213(3) 0.057(7) Uani 0.103(4) 1 d D U P A 2
H1C1 H 0.8148 0.5082 0.2255 0.086 Uiso 0.103(4) 1 calc R U P A 2
H1C2 H 0.7145 0.5291 0.1899 0.086 Uiso 0.103(4) 1 calc R U P A 2
H1C3 H 0.7317 0.4505 0.2569 0.086 Uiso 0.103(4) 1 calc R U P A 2
C2C C 0.9324(17) 0.361(4) 0.156(3) 0.0843(15) Uani 0.103(4) 1 d D U P A 2
H2C1 H 0.9609 0.4055 0.1755 0.126 Uiso 0.103(4) 1 calc R U P A 2
H2C2 H 0.9465 0.2989 0.1846 0.126 Uiso 0.103(4) 1 calc R U P A 2
H2C3 H 0.9641 0.3513 0.1052 0.126 Uiso 0.103(4) 1 calc R U P A 2
N1C N 0.8200(13) 0.4036(13) 0.1619(11) 0.053(3) Uani 0.103(4) 1 d D U P A 2
C3C C 0.7639(15) 0.3574(14) 0.1395(13) 0.054(3) Uani 0.103(4) 1 d D U P A 2
C4C C 0.821(3) 0.260(2) 0.109(3) 0.068(6) Uani 0.103(4) 1 d D U P A 2
H4C1 H 0.8933 0.2572 0.0915 0.102 Uiso 0.103(4) 1 calc R U P A 2
H4C2 H 0.8163 0.2082 0.1470 0.102 Uiso 0.103(4) 1 calc R U P A 2
H4C3 H 0.7910 0.2507 0.0683 0.102 Uiso 0.103(4) 1 calc R U P A 2
O1C O 0.6716(15) 0.374(2) 0.1640(16) 0.054(4) Uani 0.103(4) 1 d D U P A 2
C5S C 0.7825(3) 0.0626(4) 0.0166(2) 0.0704(12) Uani 0.895(4) 1 d D U P A 1
H5S1 H 0.8317 0.0925 -0.0151 0.106 Uiso 0.895(4) 1 calc R U P A 1
H5S2 H 0.8106 -0.0081 0.0179 0.106 Uiso 0.895(4) 1 calc R U P A 1
H5S3 H 0.7696 0.0847 0.0659 0.106 Uiso 0.895(4) 1 calc R U P A 1
C6S C 0.6845(5) 0.0376(4) -0.0731(3) 0.0800(19) Uani 0.895(4) 1 d D U P A 1
H6S1 H 0.6810 -0.0281 -0.0557 0.120 Uiso 0.895(4) 1 calc R U P A 1
H6S2 H 0.7469 0.0338 -0.1094 0.120 Uiso 0.895(4) 1 calc R U P A 1
H6S3 H 0.6244 0.0716 -0.0952 0.120 Uiso 0.895(4) 1 calc R U P A 1
N2S N 0.68643(18) 0.09056(16) -0.01155(12) 0.0556(6) Uani 0.895(4) 1 d D U P A 1
C7S C 0.60734(18) 0.16032(17) 0.01936(13) 0.0464(6) Uani 0.895(4) 1 d D U P A 1
C8S C 0.5080(3) 0.1830(3) -0.0078(3) 0.0556(10) Uani 0.895(4) 1 d D U P A 1
H8S1 H 0.4564 0.2339 0.0204 0.083 Uiso 0.895(4) 1 calc R U P A 1
H8S2 H 0.4848 0.1245 -0.0023 0.083 Uiso 0.895(4) 1 calc R U P A 1
H8S3 H 0.5180 0.2054 -0.0593 0.083 Uiso 0.895(4) 1 calc R U P A 1
O2S O 0.6139(3) 0.20297(19) 0.0707(2) 0.0537(9) Uani 0.895(4) 1 d D U P A 1
C5C C 0.685(4) 0.062(3) -0.085(2) 0.055(6) Uani 0.105(4) 1 d D U P A 2
H5C1 H 0.6361 0.0566 -0.1143 0.082 Uiso 0.105(4) 1 calc R U P A 2
H5C2 H 0.7325 0.0954 -0.1140 0.082 Uiso 0.105(4) 1 calc R U P A 2
H5C3 H 0.7232 -0.0034 -0.0690 0.082 Uiso 0.105(4) 1 calc R U P A 2
C6C C 0.5183(19) 0.161(3) -0.021(3) 0.059(7) Uani 0.105(4) 1 d D U P A 2
H6C1 H 0.4993 0.1378 -0.0622 0.088 Uiso 0.105(4) 1 calc R U P A 2
H6C2 H 0.4785 0.1421 0.0245 0.088 Uiso 0.105(4) 1 calc R U P A 2
H6C3 H 0.5038 0.2314 -0.0267 0.088 Uiso 0.105(4) 1 calc R U P A 2
N2C N 0.6289(14) 0.1163(14) -0.0209(10) 0.053(3) Uani 0.105(4) 1 d D U P A 2
C7C C 0.6760(14) 0.1342(13) 0.0285(10) 0.050(3) Uani 0.105(4) 1 d D U P A 2
C8C C 0.780(2) 0.071(3) 0.041(2) 0.060(6) Uani 0.105(4) 1 d D U P A 2
H8C1 H 0.8008 0.0156 0.0102 0.090 Uiso 0.105(4) 1 calc R U P A 2
H8C2 H 0.8294 0.1089 0.0275 0.090 Uiso 0.105(4) 1 calc R U P A 2
H8C3 H 0.7760 0.0484 0.0919 0.090 Uiso 0.105(4) 1 calc R U P A 2
O2C O 0.635(2) 0.2091(15) 0.062(2) 0.048(4) Uani 0.105(4) 1 d D U P A 2
C9S C 0.2873(8) 0.7303(10) 0.2202(6) 0.093(3) Uani 0.703(5) 1 d D U P A 1
H9S1 H 0.3223 0.6823 0.2546 0.139 Uiso 0.703(5) 1 calc R U P A 1
H9S2 H 0.2131 0.7462 0.2372 0.139 Uiso 0.703(5) 1 calc R U P A 1
H9S3 H 0.3095 0.7891 0.2168 0.139 Uiso 0.703(5) 1 calc R U P A 1
C10S C 0.2275(5) 0.7033(8) 0.1114(5) 0.073(2) Uani 0.703(5) 1 d D U P A 1
H10C H 0.2523 0.6796 0.0623 0.109 Uiso 0.703(5) 1 calc R U P A 1
H10D H 0.1904 0.7723 0.1080 0.109 Uiso 0.703(5) 1 calc R U P A 1
H10E H 0.1813 0.6669 0.1392 0.109 Uiso 0.703(5) 1 calc R U P A 1
N3S N 0.3129(2) 0.6899(2) 0.14739(16) 0.0536(8) Uani 0.703(5) 1 d D U P A 1
C11S C 0.4052(3) 0.6357(2) 0.11945(18) 0.0419(8) Uani 0.703(5) 1 d D U P A 1
C12S C 0.4906(7) 0.6228(9) 0.1598(5) 0.0525(17) Uani 0.703(5) 1 d D U P A 1
H12C H 0.5558 0.5918 0.1291 0.079 Uiso 0.703(5) 1 calc R U P A 1
H12D H 0.4804 0.5819 0.2044 0.079 Uiso 0.703(5) 1 calc R U P A 1
H12E H 0.4918 0.6862 0.1723 0.079 Uiso 0.703(5) 1 calc R U P A 1
O3S O 0.4258(8) 0.5990(5) 0.0605(4) 0.0444(16) Uani 0.703(5) 1 d D U P A 1
C9C C 0.4922(14) 0.629(2) 0.1749(13) 0.049(4) Uani 0.297(5) 1 d D U P A 2
H9C1 H 0.5019 0.6526 0.2191 0.074 Uiso 0.297(5) 1 calc R U P A 2
H9C2 H 0.5085 0.5585 0.1793 0.074 Uiso 0.297(5) 1 calc R U P A 2
H9C3 H 0.5375 0.6493 0.1327 0.074 Uiso 0.297(5) 1 calc R U P A 2
C10C C 0.3135(18) 0.7210(17) 0.2248(12) 0.064(4) Uani 0.297(5) 1 d D U P A 2
H10F H 0.3508 0.7302 0.2612 0.096 Uiso 0.297(5) 1 calc R U P A 2
H10G H 0.2742 0.7842 0.2065 0.096 Uiso 0.297(5) 1 calc R U P A 2
H10H H 0.2667 0.6825 0.2472 0.096 Uiso 0.297(5) 1 calc R U P A 2
N3C N 0.3855(5) 0.6708(4) 0.1651(3) 0.0512(17) Uani 0.297(5) 1 d D U P A 2
C11C C 0.3542(7) 0.6494(6) 0.1085(5) 0.0484(17) Uani 0.297(5) 1 d D U P A 2
C12C C 0.2459(12) 0.6927(18) 0.0946(11) 0.067(4) Uani 0.297(5) 1 d D U P A 2
H12F H 0.2058 0.7351 0.1335 0.101 Uiso 0.297(5) 1 calc R U P A 2
H12G H 0.2471 0.7305 0.0478 0.101 Uiso 0.297(5) 1 calc R U P A 2
H12H H 0.2147 0.6406 0.0933 0.101 Uiso 0.297(5) 1 calc R U P A 2
O3C O 0.4102(19) 0.5947(11) 0.0616(10) 0.043(3) Uani 0.297(5) 1 d D U P A 2
C13S C 0.7566(7) -0.1741(6) 0.4376(4) 0.0853(18) Uani 0.809(5) 1 d D U P B 1
H13A H 0.6947 -0.1278 0.4242 0.128 Uiso 0.809(5) 1 calc R U P B 1
H13B H 0.8160 -0.1700 0.4003 0.128 Uiso 0.809(5) 1 calc R U P B 1
H13C H 0.7665 -0.1588 0.4846 0.128 Uiso 0.809(5) 1 calc R U P B 1
C14S C 0.8253(5) -0.3479(7) 0.4736(5) 0.0729(19) Uani 0.809(5) 1 d D U P B 1
H14A H 0.8273 -0.4114 0.4591 0.109 Uiso 0.809(5) 1 calc R U P B 1
H14B H 0.8103 -0.3472 0.5268 0.109 Uiso 0.809(5) 1 calc R U P B 1
H14C H 0.8917 -0.3353 0.4553 0.109 Uiso 0.809(5) 1 calc R U P B 1
N4S N 0.7458(2) -0.2731(2) 0.44324(13) 0.0564(7) Uani 0.809(5) 1 d D U P B 1
C15S C 0.6645(2) -0.2879(2) 0.42499(16) 0.0540(8) Uani 0.809(5) 1 d D U P B 1
C16S C 0.6585(5) -0.3912(5) 0.4333(4) 0.0705(17) Uani 0.809(5) 1 d D U P B 1
H16C H 0.6535 -0.4139 0.4848 0.106 Uiso 0.809(5) 1 calc R U P B 1
H16D H 0.7202 -0.4326 0.4050 0.106 Uiso 0.809(5) 1 calc R U P B 1
H16E H 0.5979 -0.3942 0.4156 0.106 Uiso 0.809(5) 1 calc R U P B 1
O4S O 0.6012(3) -0.2158(4) 0.3980(3) 0.0718(14) Uani 0.809(5) 1 d D U P B 1
C13C C 0.649(2) -0.387(2) 0.4536(15) 0.064(5) Uani 0.191(5) 1 d D U P B 2
H13D H 0.6833 -0.4534 0.4688 0.096 Uiso 0.191(5) 1 calc R U P B 2
H13E H 0.5887 -0.3606 0.4906 0.096 Uiso 0.191(5) 1 calc R U P B 2
H13F H 0.6269 -0.3859 0.4071 0.096 Uiso 0.191(5) 1 calc R U P B 2
C14C C 0.8057(19) -0.362(3) 0.4839(18) 0.062(5) Uani 0.191(5) 1 d D U P B 2
H14D H 0.8200 -0.4325 0.4927 0.092 Uiso 0.191(5) 1 calc R U P B 2
H14E H 0.8664 -0.3464 0.4549 0.092 Uiso 0.191(5) 1 calc R U P B 2
H14F H 0.7881 -0.3318 0.5306 0.092 Uiso 0.191(5) 1 calc R U P B 2
N4C N 0.7209(8) -0.3259(8) 0.4450(5) 0.052(2) Uani 0.191(5) 1 d D U P B 2
C15C C 0.6817(11) -0.2336(9) 0.4245(7) 0.061(2) Uani 0.191(5) 1 d D U P B 2
C16C C 0.748(3) -0.167(2) 0.4159(17) 0.072(5) Uani 0.191(5) 1 d D U P B 2
H16F H 0.8127 -0.2009 0.4323 0.108 Uiso 0.191(5) 1 calc R U P B 2
H16G H 0.7622 -0.1444 0.3646 0.108 Uiso 0.191(5) 1 calc R U P B 2
H16H H 0.7125 -0.1105 0.4452 0.108 Uiso 0.191(5) 1 calc R U P B 2
O4C O 0.5926(13) -0.2284(17) 0.4124(14) 0.066(3) Uani 0.191(5) 1 d D U P B 2
C17S C 0.1630(10) -0.0803(9) 0.5922(8) 0.078(3) Uani 0.554(6) 1 d D U P B 1
H17C H 0.2084 -0.0624 0.5492 0.117 Uiso 0.554(6) 1 calc R U P B 1
H17D H 0.1526 -0.0360 0.6305 0.117 Uiso 0.554(6) 1 calc R U P B 1
H17E H 0.0968 -0.0759 0.5792 0.117 Uiso 0.554(6) 1 calc R U P B 1
C18S C 0.1456(13) -0.2113(11) 0.6825(9) 0.078(3) Uani 0.554(6) 1 d D U P B 1
H18C H 0.0909 -0.2301 0.6675 0.117 Uiso 0.554(6) 1 calc R U P B 1
H18D H 0.1154 -0.1579 0.7151 0.117 Uiso 0.554(6) 1 calc R U P B 1
H18E H 0.1875 -0.2668 0.7081 0.117 Uiso 0.554(6) 1 calc R U P B 1
N5S N 0.2096(3) -0.1800(3) 0.6186(2) 0.0566(11) Uani 0.554(6) 1 d D U P B 1
C19S C 0.2934(3) -0.2375(3) 0.5822(2) 0.0488(11) Uani 0.554(6) 1 d D U P B 1
C20S C 0.3299(13) -0.3400(10) 0.6096(8) 0.068(3) Uani 0.554(6) 1 d D U P B 1
H20C H 0.3888 -0.3745 0.5749 0.102 Uiso 0.554(6) 1 calc R U P B 1
H20D H 0.2747 -0.3709 0.6152 0.102 Uiso 0.554(6) 1 calc R U P B 1
H20E H 0.3504 -0.3422 0.6569 0.102 Uiso 0.554(6) 1 calc R U P B 1
O5S O 0.3304(7) -0.1908(7) 0.5265(6) 0.071(2) Uani 0.554(6) 1 d D U P B 1
C17C C 0.1480(13) -0.2369(13) 0.6809(10) 0.067(3) Uani 0.446(6) 1 d D U P B 2
H17F H 0.1639 -0.2288 0.7279 0.100 Uiso 0.446(6) 1 calc R U P B 2
H17G H 0.1257 -0.2957 0.6842 0.100 Uiso 0.446(6) 1 calc R U P B 2
H17H H 0.0931 -0.1805 0.6684 0.100 Uiso 0.446(6) 1 calc R U P B 2
C18C C 0.3113(14) -0.3420(10) 0.6267(9) 0.059(3) Uani 0.446(6) 1 d D U P B 2
H18F H 0.2797 -0.3898 0.6159 0.088 Uiso 0.446(6) 1 calc R U P B 2
H18G H 0.3304 -0.3584 0.6749 0.088 Uiso 0.446(6) 1 calc R U P B 2
H18H H 0.3726 -0.3426 0.5899 0.088 Uiso 0.446(6) 1 calc R U P B 2
N5C N 0.2380(4) -0.2452(4) 0.6255(2) 0.0500(12) Uani 0.446(6) 1 d D U P B 2
C19C C 0.2584(5) -0.1787(4) 0.5747(3) 0.0531(13) Uani 0.446(6) 1 d D U P B 2
C20C C 0.1868(12) -0.0805(11) 0.5740(10) 0.071(3) Uani 0.446(6) 1 d D U P B 2
H20F H 0.1445 -0.0737 0.5369 0.106 Uiso 0.446(6) 1 calc R U P B 2
H20G H 0.2256 -0.0325 0.5630 0.106 Uiso 0.446(6) 1 calc R U P B 2
H20H H 0.1427 -0.0699 0.6219 0.106 Uiso 0.446(6) 1 calc R U P B 2
O5C O 0.3490(8) -0.2123(7) 0.5285(7) 0.0556(18) Uani 0.446(6) 1 d D U P B 2
C21S C 0.6622(7) 0.0363(9) 0.2832(5) 0.077(2) Uani 0.736(5) 1 d D U P B 1
H21A H 0.7279 0.0508 0.2783 0.115 Uiso 0.736(5) 1 calc R U P B 1
H21B H 0.6562 0.0162 0.2366 0.115 Uiso 0.736(5) 1 calc R U P B 1
H21C H 0.6586 -0.0161 0.3208 0.115 Uiso 0.736(5) 1 calc R U P B 1
C22S C 0.5468(5) 0.2112(6) 0.2502(3) 0.0825(17) Uani 0.736(5) 1 d D U P B 1
H22A H 0.4729 0.2279 0.2511 0.124 Uiso 0.736(5) 1 calc R U P B 1
H22B H 0.5836 0.1952 0.2009 0.124 Uiso 0.736(5) 1 calc R U P B 1
H22C H 0.5639 0.2665 0.2646 0.124 Uiso 0.736(5) 1 calc R U P B 1
N6S N 0.5784(3) 0.1230(2) 0.30371(15) 0.0605(9) Uani 0.736(5) 1 d D U P B 1
C23S C 0.5197(3) 0.1262(2) 0.36924(17) 0.0494(8) Uani 0.736(5) 1 d D U P B 1
C24S C 0.4329(8) 0.2111(7) 0.3886(5) 0.0694(19) Uani 0.736(5) 1 d D U P B 1
H24A H 0.3934 0.1977 0.4361 0.104 Uiso 0.736(5) 1 calc R U P B 1
H24B H 0.3889 0.2256 0.3517 0.104 Uiso 0.736(5) 1 calc R U P B 1
H24C H 0.4582 0.2669 0.3909 0.104 Uiso 0.736(5) 1 calc R U P B 1
O6S O 0.5371(5) 0.0571(4) 0.4149(3) 0.0546(13) Uani 0.736(5) 1 d D U P B 1
C21C C 0.5851(16) 0.1962(18) 0.2538(10) 0.0825(17) Uani 0.264(5) 1 d D U P B 2
H21D H 0.5464 0.2601 0.2362 0.124 Uiso 0.264(5) 1 calc R U P B 2
H21E H 0.6517 0.1994 0.2616 0.124 Uiso 0.264(5) 1 calc R U P B 2
H21F H 0.5958 0.1490 0.2175 0.124 Uiso 0.264(5) 1 calc R U P B 2
C22C C 0.437(3) 0.227(2) 0.3783(16) 0.075(5) Uani 0.264(5) 1 d D U P B 2
H22D H 0.4063 0.2880 0.3521 0.112 Uiso 0.264(5) 1 calc R U P B 2
H22E H 0.3848 0.1929 0.3967 0.112 Uiso 0.264(5) 1 calc R U P B 2
H22F H 0.4632 0.2411 0.4192 0.112 Uiso 0.264(5) 1 calc R U P B 2
N6C N 0.5239(7) 0.1643(6) 0.3272(4) 0.0542(18) Uani 0.264(5) 1 d D U P B 2
C23C C 0.5764(7) 0.0796(6) 0.3494(5) 0.0513(18) Uani 0.264(5) 1 d D U P B 2
C24C C 0.668(2) 0.029(3) 0.2992(13) 0.078(5) Uani 0.264(5) 1 d D U P B 2
H24D H 0.6741 0.0683 0.2531 0.117 Uiso 0.264(5) 1 calc R U P B 2
H24E H 0.7291 0.0204 0.3209 0.117 Uiso 0.264(5) 1 calc R U P B 2
H24F H 0.6625 -0.0340 0.2903 0.117 Uiso 0.264(5) 1 calc R U P B 2
O6C O 0.5580(14) 0.0395(12) 0.4105(10) 0.054(3) Uani 0.264(5) 1 d D U P B 2

loop_
_atom_site_aniso_label
_atom_site_aniso_U_11
_atom_site_aniso_U_22
_atom_site_aniso_U_33
_atom_site_aniso_U_23
_atom_site_aniso_U_13
_atom_site_aniso_U_12
Cu1 0.02704(11) 0.02756(11) 0.02624(10) 0.00036(7) -0.00235(7) -0.00717(8)
C1A 0.0307(9) 0.0616(14) 0.0444(11) -0.0152(9) -0.0048(8) -0.0053(9)
C2A 0.0473(12) 0.0704(16) 0.0556(13) -0.0332(12) -0.0070(10) -0.0013(11)
C3A 0.0510(12) 0.0619(15) 0.0585(13) -0.0256(11) -0.0144(10) -0.0129(11)
C4A 0.0358(10) 0.0525(12) 0.0497(11) -0.0118(9) -0.0090(8) -0.0136(9)
C5A 0.0314(9) 0.0399(11) 0.0408(10) -0.0099(8) -0.0035(7) -0.0073(8)
C6A 0.0337(9) 0.0355(10) 0.0313(8) -0.0031(7) -0.0069(7) -0.0079(8)
C7A 0.0257(8) 0.0313(9) 0.0317(8) -0.0012(7) -0.0033(6) -0.0067(7)
C8A 0.0227(8) 0.0321(9) 0.0279(8) 0.0007(6) -0.0032(6) -0.0048(7)
C9A 0.0340(9) 0.0365(10) 0.0374(9) 0.0043(7) -0.0069(7) -0.0138(8)
C10A 0.0448(11) 0.0487(12) 0.0336(9) 0.0127(8) -0.0070(8) -0.0208(9)
C11A 0.0500(11) 0.0595(13) 0.0273(9) 0.0037(8) -0.0070(8) -0.0225(10)
C12A 0.0437(10) 0.0449(11) 0.0308(9) -0.0003(8) -0.0076(7) -0.0179(9)
C13A 0.0255(8) 0.0315(9) 0.0289(8) 0.0011(6) -0.0038(6) -0.0066(7)
C14A 0.0339(9) 0.0319(9) 0.0347(9) -0.0008(7) -0.0049(7) -0.0091(7)
C15A 0.0416(10) 0.0373(10) 0.0407(10) -0.0041(8) -0.0010(8) -0.0179(8)
C16A 0.0633(14) 0.0525(13) 0.0562(13) 0.0041(10) -0.0184(10) -0.0323(11)
C17A 0.0806(17) 0.0641(16) 0.0724(16) -0.0008(12) -0.0232(13) -0.0450(14)
C18A 0.0956(19) 0.0584(15) 0.0678(16) -0.0019(12) -0.0058(14) -0.0523(15)
C19A 0.1019(19) 0.0521(14) 0.0514(13) 0.0070(10) -0.0070(12) -0.0424(14)
C20A 0.0759(15) 0.0495(13) 0.0409(11) 0.0002(9) -0.0074(10) -0.0335(12)
N1A 0.0298(8) 0.0482(10) 0.0322(7) -0.0058(6) 0.0003(6) -0.0175(7)
N2A 0.0277(7) 0.0318(8) 0.0279(7) -0.0002(6) -0.0020(5) -0.0104(6)
N3A 0.0316(7) 0.0304(8) 0.0278(7) 0.0002(5) -0.0046(5) -0.0119(6)
N4A 0.0546(10) 0.0456(10) 0.0340(8) 0.0027(7) -0.0099(7) -0.0303(8)
O1A 0.0342(7) 0.0629(9) 0.0346(6) -0.0073(6) 0.0017(5) -0.0256(6)
O2A 0.0667(9) 0.0530(9) 0.0354(7) 0.0016(6) -0.0166(6) -0.0335(7)
C1B 0.0376(10) 0.0483(12) 0.0523(12) -0.0106(9) 0.0001(9) -0.0076(9)
C2B 0.0377(11) 0.0710(17) 0.0688(15) -0.0261(13) 0.0031(10) -0.0067(11)
C3B 0.0421(12) 0.0688(17) 0.0767(17) -0.0377(14) -0.0191(11) 0.0124(11)
C4B 0.0702(15) 0.0397(12) 0.0668(15) -0.0169(10) -0.0361(13) 0.0125(11)
C5B 0.0570(12) 0.0383(11) 0.0441(11) -0.0079(8) -0.0186(9) 0.0001(9)
C6B 0.0317(9) 0.0360(10) 0.0387(9) -0.0077(8) -0.0101(7) -0.0007(8)
C7B 0.0309(9) 0.0323(9) 0.0327(9) -0.0009(7) -0.0066(7) -0.0070(7)
C8B 0.0277(8) 0.0383(10) 0.0273(8) 0.0022(7) -0.0045(6) -0.0064(7)
C9B 0.0382(10) 0.0447(12) 0.0388(10) 0.0098(8) -0.0028(8) -0.0052(9)
C10B 0.0480(12) 0.0633(15) 0.0452(11) 0.0224(10) 0.0043(9) -0.0030(11)
C11B 0.0463(12) 0.0760(17) 0.0403(11) 0.0163(11) 0.0128(9) 0.0093(11)
C12B 0.0419(11) 0.0528(13) 0.0364(10) 0.0051(9) 0.0034(8) 0.0079(9)
C13B 0.0277(8) 0.0411(10) 0.0297(8) 0.0024(7) -0.0033(6) -0.0034(8)
C14B 0.0283(9) 0.0328(10) 0.0356(9) -0.0022(7) -0.0046(7) -0.0060(7)
C15B 0.0291(9) 0.0296(9) 0.0446(10) 0.0021(7) -0.0102(7) -0.0102(7)
C16B 0.0365(10) 0.0334(10) 0.0475(11) -0.0019(8) -0.0097(8) -0.0060(8)
C17B 0.0375(10) 0.0330(11) 0.0675(13) -0.0031(9) -0.0158(9) -0.0046(8)
C18B 0.0447(11) 0.0360(11) 0.0684(14) 0.0129(10) -0.0268(10) -0.0121(9)
C19B 0.0471(12) 0.0487(13) 0.0507(11) 0.0143(9) -0.0152(9) -0.0195(10)
C20B 0.0335(10) 0.0400(11) 0.0487(11) 0.0041(8) -0.0054(8) -0.0118(8)
N1B 0.0384(8) 0.0371(9) 0.0328(8) 0.0038(6) -0.0025(6) 0.0037(7)
N2B 0.0282(7) 0.0310(8) 0.0275(7) 0.0018(6) -0.0027(5) -0.0057(6)
N3B 0.0279(7) 0.0333(8) 0.0293(7) 0.0003(6) -0.0022(5) -0.0034(6)
N4B 0.0271(8) 0.0340(9) 0.0428(8) 0.0046(7) 0.0000(6) -0.0023(6)
O1B 0.0406(7) 0.0441(8) 0.0341(6) 0.0067(6) -0.0096(5) 0.0028(6)
O2B 0.0299(7) 0.0433(8) 0.0522(8) 0.0081(6) 0.0041(6) 0.0011(6)
K1 0.0342(2) 0.0451(2) 0.0353(2) -0.00651(17) -0.00009(15) -0.01099(18)
K2 0.0476(2) 0.0427(2) 0.0424(2) 0.00777(18) -0.01627(18) -0.00946(19)
C1S 0.063(2) 0.081(3) 0.120(4) -0.044(3) -0.023(2) -0.015(2)
C2S 0.0426(14) 0.086(3) 0.134(4) -0.030(2) -0.0202(17) -0.0194(15)
N1S 0.0424(12) 0.0534(14) 0.0788(16) -0.0107(11) -0.0226(10) -0.0116(10)
C3S 0.0455(13) 0.0422(13) 0.0510(13) 0.0069(10) -0.0222(10) -0.0141(10)
C4S 0.064(2) 0.047(2) 0.0653(18) -0.0018(17) -0.0314(18) -0.0150(19)
O1S 0.0426(11) 0.055(2) 0.0813(13) -0.0040(12) -0.0217(9) -0.0189(10)
C1C 0.053(10) 0.045(11) 0.067(11) 0.013(9) -0.016(10) -0.006(9)
C2C 0.0426(14) 0.086(3) 0.134(4) -0.030(2) -0.0202(17) -0.0194(15)
N1C 0.044(5) 0.046(5) 0.074(5) -0.003(5) -0.023(5) -0.015(5)
C3C 0.048(4) 0.046(4) 0.074(4) -0.006(4) -0.021(4) -0.014(4)
C4C 0.066(11) 0.045(10) 0.094(11) -0.026(9) -0.001(10) -0.018(9)
O1C 0.044(5) 0.044(6) 0.077(6) 0.004(5) -0.017(5) -0.016(5)
C5S 0.0533(18) 0.071(2) 0.082(3) -0.018(2) -0.0174(19) -0.0011(15)
C6S 0.083(2) 0.081(4) 0.075(2) -0.037(3) -0.010(2) -0.012(3)
N2S 0.0518(14) 0.0532(14) 0.0600(13) -0.0153(10) -0.0089(10) -0.0080(11)
C7S 0.0485(14) 0.0413(13) 0.0475(13) 0.0023(10) -0.0069(10) -0.0125(11)
C8S 0.0547(17) 0.052(3) 0.063(3) -0.0012(15) -0.0203(16) -0.0142(15)
O2S 0.0601(19) 0.0492(11) 0.0515(15) -0.0114(10) -0.0087(13) -0.0125(10)
C5C 0.054(10) 0.044(10) 0.071(10) -0.027(9) -0.005(9) -0.017(8)
C6C 0.061(10) 0.047(11) 0.059(11) -0.001(9) -0.018(9) 0.001(9)
N2C 0.057(5) 0.047(5) 0.057(5) -0.011(5) -0.012(5) -0.012(5)
C7C 0.051(4) 0.045(4) 0.055(4) -0.007(4) -0.011(4) -0.012(4)
C8C 0.037(9) 0.071(10) 0.062(11) -0.026(10) -0.016(9) 0.011(8)
O2C 0.049(6) 0.043(5) 0.054(6) -0.011(5) -0.005(5) -0.018(5)
C9S 0.092(6) 0.084(5) 0.080(4) -0.037(4) 0.015(4) 0.000(4)
C10S 0.048(3) 0.084(4) 0.088(4) -0.023(3) -0.007(3) -0.015(3)
N3S 0.0494(18) 0.0460(16) 0.0606(17) -0.0109(13) 0.0011(14) -0.0105(13)
C11S 0.0499(19) 0.0344(16) 0.0424(17) -0.0013(12) 0.0007(15) -0.0197(15)
C12S 0.061(3) 0.051(3) 0.047(4) -0.009(2) -0.010(2) -0.016(2)
O3S 0.050(3) 0.0475(18) 0.0395(17) -0.0056(14) 0.0006(16) -0.0239(18)
C9C 0.048(5) 0.053(7) 0.048(8) -0.001(6) -0.010(5) -0.017(5)
C10C 0.072(8) 0.042(6) 0.059(6) -0.018(5) 0.014(5) 0.002(6)
N3C 0.055(4) 0.043(3) 0.053(3) -0.010(3) 0.004(3) -0.016(3)
C11C 0.051(4) 0.041(3) 0.054(3) -0.001(3) 0.002(3) -0.023(3)
C12C 0.047(6) 0.057(6) 0.082(8) -0.009(6) 0.022(5) -0.011(5)
O3C 0.046(5) 0.045(4) 0.044(4) -0.010(3) 0.008(3) -0.030(3)
C13S 0.114(4) 0.072(3) 0.088(5) 0.001(3) -0.028(3) -0.048(3)
C14S 0.062(3) 0.085(4) 0.077(4) 0.001(2) -0.028(3) -0.019(2)
N4S 0.0609(16) 0.0549(17) 0.0577(14) -0.0104(12) -0.0143(11) -0.0176(13)
C15S 0.0494(17) 0.061(2) 0.0482(15) -0.0142(14) -0.0086(12) -0.0067(15)
C16S 0.064(2) 0.067(3) 0.092(5) -0.020(3) -0.014(2) -0.030(2)
O4S 0.0615(17) 0.076(2) 0.066(3) -0.0015(18) -0.0173(15) 0.0018(15)
C13C 0.080(9) 0.056(8) 0.055(9) -0.014(7) -0.026(7) -0.004(7)
C14C 0.056(9) 0.075(9) 0.058(8) -0.013(8) -0.019(7) -0.016(8)
N4C 0.049(4) 0.058(4) 0.053(4) -0.011(4) -0.017(3) -0.012(4)
C15C 0.064(4) 0.060(4) 0.058(4) -0.009(4) -0.012(4) -0.011(4)
C16C 0.091(9) 0.063(8) 0.072(10) 0.004(8) -0.033(9) -0.028(7)
O4C 0.059(5) 0.061(5) 0.059(6) 0.002(5) -0.010(4) 0.006(5)
C17S 0.069(6) 0.050(4) 0.098(6) 0.014(4) -0.016(5) 0.001(4)
C18S 0.068(5) 0.075(7) 0.077(5) -0.001(4) 0.009(4) -0.015(5)
N5S 0.053(2) 0.048(2) 0.065(2) 0.0046(19) -0.0137(18) -0.0095(18)
C19S 0.055(2) 0.043(2) 0.051(2) 0.0028(18) -0.0163(19) -0.017(2)
C20S 0.083(7) 0.051(4) 0.056(5) 0.008(3) -0.008(4) -0.006(4)
O5S 0.066(4) 0.064(4) 0.070(3) 0.022(3) -0.002(3) -0.018(3)
C17C 0.045(4) 0.074(8) 0.074(5) 0.005(5) -0.004(4) -0.015(5)
C18C 0.067(6) 0.037(4) 0.064(7) 0.005(4) -0.002(5) -0.010(3)
N5C 0.052(3) 0.046(3) 0.052(2) 0.006(2) -0.0110(19) -0.016(2)
C19C 0.058(3) 0.049(3) 0.060(3) 0.007(2) -0.022(2) -0.022(2)
C20C 0.055(6) 0.058(5) 0.091(7) 0.017(4) -0.013(5) -0.011(4)
O5C 0.064(4) 0.043(3) 0.057(3) 0.009(3) -0.008(3) -0.016(3)
C21S 0.077(3) 0.100(4) 0.052(4) -0.015(4) -0.010(2) -0.018(3)
C22S 0.150(5) 0.063(3) 0.0407(14) 0.0188(15) -0.031(3) -0.039(4)
N6S 0.093(2) 0.058(2) 0.0359(15) -0.0026(13) -0.0087(14) -0.0315(17)
C23S 0.073(2) 0.0452(19) 0.0388(17) -0.0003(14) -0.0175(14) -0.0259(16)
C24S 0.097(4) 0.045(3) 0.060(3) 0.002(3) -0.019(3) -0.009(3)
O6S 0.079(3) 0.047(2) 0.0421(17) 0.0114(16) -0.0199(17) -0.023(2)
C21C 0.150(5) 0.063(3) 0.0407(14) 0.0188(15) -0.031(3) -0.039(4)
C22C 0.101(9) 0.051(9) 0.061(8) 0.012(6) -0.007(7) -0.015(7)
N6C 0.088(4) 0.048(4) 0.033(3) 0.010(3) -0.020(3) -0.028(3)
C23C 0.073(4) 0.052(4) 0.041(3) -0.001(3) -0.022(3) -0.028(3)
C24C 0.097(9) 0.091(8) 0.036(8) -0.008(7) 0.003(7) -0.020(8)
O6C 0.073(5) 0.047(5) 0.041(4) 0.005(4) -0.016(4) -0.016(4)

loop_
_atom_type_symbol
_atom_type_description
_atom_type_scat_dispersion_real
_atom_type_scat_dispersion_imag
_atom_type_scat_source
C C 0.0033 0.0016 'International Tables Vol C Tables 4.2.6.8 and 6.1.1.4'
H H 0.0000 0.0000 'International Tables Vol C Tables 4.2.6.8 and 6.1.1.4'
N N 0.0061 0.0033 'International Tables Vol C Tables 4.2.6.8 and 6.1.1.4'
O O 0.0106 0.0060 'International Tables Vol C Tables 4.2.6.8 and 6.1.1.4'
Cu Cu 0.3201 1.2651 'International Tables Vol C Tables 4.2.6.8 and 6.1.1.4'
K K 0.2009 0.2494 'International Tables Vol C Tables 4.2.6.8 and 6.1.1.4'

loop_
_geom_angle_atom_site_label_1
_geom_angle_atom_site_label_2
_geom_angle_atom_site_label_3
_geom_angle
_geom_angle_site_symmetry_1
_geom_angle_site_symmetry_3
N2A Cu1 N2B 144.13(6) . .
N2A Cu1 N3B 107.34(6) . .
N2B Cu1 N3B 84.94(6) . .
N2A Cu1 N3A 84.53(5) . .
N2B Cu1 N3A 106.61(6) . .
N3B Cu1 N3A 142.06(6) . .
C2A C1A C6A 120.67(18) . .
C2A C1A H1A 119.7 . .
C6A C1A H1A 119.7 . .
C3A C2A C1A 120.77(19) . .
C3A C2A H2A 119.6 . .
C1A C2A H2A 119.6 . .
C4A C3A C2A 118.58(19) . .
C4A C3A H3A 120.7 . .
C2A C3A H3A 120.7 . .
C3A C4A C5A 121.47(18) . .
C3A C4A H4A 119.3 . .
C5A C4A H4A 119.3 . .
C4A C5A C6A 119.99(17) . .
C4A C5A H5A 120.0 . .
C6A C5A H5A 120.0 . .
C1A C6A C5A 118.48(16) . .
C1A C6A N1A 118.77(16) . .
C5A C6A N1A 122.74(15) . .
O1A C7A N2A 126.47(15) . .
O1A C7A N1A 120.10(15) . .
N2A C7A N1A 113.42(14) . .
C9A C8A N2A 123.83(15) . .
C9A C8A C13A 119.72(15) . .
N2A C8A C13A 116.20(14) . .
C10A C9A C8A 120.93(17) . .
C10A C9A K1 103.68(11) . .
C8A C9A K1 103.40(10) . .
C10A C9A H9A 119.5 . .
C8A C9A H9A 119.5 . .
K1 C9A H9A 61.6 . .
C11A C10A C9A 119.66(17) . .
C11A C10A H10A 120.2 . .
C9A C10A H10A 120.2 . .
C10A C11A C12A 120.44(17) . .
C10A C11A H11A 119.8 . .
C12A C11A H11A 119.8 . .
C11A C12A C13A 121.11(17) . .
C11A C12A H12A 119.4 . .
C13A C12A H12A 119.4 . .
C12A C13A N3A 126.59(15) . .
C12A C13A C8A 118.07(15) . .
N3A C13A C8A 115.34(14) . .
O2A C14A N3A 127.36(16) . .
O2A C14A N4A 120.78(16) . .
N3A C14A N4A 111.86(15) . .
C16A C15A C20A 118.57(18) . .
C16A C15A N4A 124.69(18) . .
C20A C15A N4A 116.74(17) . .
C15A C16A C17A 119.6(2) . .
C15A C16A H16A 120.2 . .
C17A C16A H16A 120.2 . .
C18A C17A C16A 121.3(2) . .
C18A C17A H17A 119.3 . .
C16A C17A H17A 119.3 . .
C19A C18A C17A 119.3(2) . .
C19A C18A H18A 120.4 . .
C17A C18A H18A 120.4 . .
C18A C19A C20A 120.3(2) . .
C18A C19A H19A 119.8 . .
C20A C19A H19A 119.8 . .
C19A C20A C15A 120.9(2) . .
C19A C20A H20A 119.5 . .
C15A C20A H20A 119.5 . .
C7A N1A C6A 124.57(14) . .
C7A N1A H1A1 114.9(14) . .
C6A N1A H1A1 117.6(14) . .
C7A N2A C8A 119.76(13) . .
C7A N2A Cu1 123.83(11) . .
C8A N2A Cu1 111.85(10) . .
C14A N3A C13A 120.49(13) . .
C14A N3A Cu1 124.51(11) . .
C13A N3A Cu1 111.36(10) . .
C14A N4A C15A 127.99(16) . .
C14A N4A H4A1 115.6(15) . .
C15A N4A H4A1 114.7(15) . .
C7A O1A K1 148.38(11) . .
C2B C1B C6B 120.5(2) . .
C2B C1B H1B 119.7 . .
C6B C1B H1B 119.7 . .
C3B C2B C1B 120.1(2) . .
C3B C2B H2B 120.0 . .
C1B C2B H2B 120.0 . .
C4B C3B C2B 119.7(2) . .
C4B C3B H3B 120.2 . .
C2B C3B H3B 120.2 . .
C3B C4B C5B 121.1(2) . .
C3B C4B H4B 119.4 . .
C5B C4B H4B 119.4 . .
C6B C5B C4B 119.5(2) . .
C6B C5B K2 112.34(12) . .
C4B C5B K2 108.60(13) . .
C6B C5B H5B 120.2 . .
C4B C5B H5B 120.2 . .
K2 C5B H5B 46.0 . .
C5B C6B C1B 118.98(17) . .
C5B C6B N1B 123.78(17) . .
C1B C6B N1B 117.18(17) . .
O1B C7B N2B 127.35(15) . .
O1B C7B N1B 120.64(15) . .
N2B C7B N1B 112.00(14) . .
C9B C8B C13B 120.14(15) . .
C9B C8B N2B 124.08(16) . .
C13B C8B N2B 115.64(14) . .
C10B C9B C8B 120.45(19) . .
C10B C9B H9B 119.8 . .
C8B C9B H9B 119.8 . .
C11B C10B C9B 119.60(19) . .
C11B C10B H10B 120.2 . .
C9B C10B H10B 120.2 . .
C10B C11B C12B 120.84(18) . .
C10B C11B H11B 119.6 . .
C12B C11B H11B 119.6 . .
C11B C12B C13B 120.78(19) . .
C11B C12B H12B 119.6 . .
C13B C12B H12B 119.6 . .
C12B C13B C8B 118.00(16) . .
C12B C13B N3B 125.78(17) . .
C8B C13B N3B 116.21(14) . .
O2B C14B N3B 127.25(16) . .
O2B C14B N4B 120.61(16) . .
N3B C14B N4B 112.13(14) . .
C16B C15B C20B 119.00(17) . .
C16B C15B N4B 123.65(17) . .
C20B C15B N4B 117.34(16) . .
C15B C16B C17B 119.63(18) . .
C15B C16B H16B 120.2 . .
C17B C16B H16B 120.2 . .
C18B C17B C16B 121.19(19) . .
C18B C17B H17B 119.4 . .
C16B C17B H17B 119.4 . .
C17B C18B C19B 119.36(18) . .
C17B C18B H18B 120.3 . .
C19B C18B H18B 120.3 . .
C18B C19B C20B 120.24(19) . .
C18B C19B H19B 119.9 . .
C20B C19B H19B 119.9 . .
C19B C20B C15B 120.56(18) . .
C19B C20B H20B 119.7 . .
C15B C20B H20B 119.7 . .
C7B N1B C6B 127.28(15) . .
C7B N1B H1B1 116.8(14) . .
C6B N1B H1B1 115.4(15) . .
C7B N2B C8B 121.25(14) . .
C7B N2B Cu1 124.68(11) . .
C8B N2B Cu1 111.59(11) . .
C14B N3B C13B 120.40(13) . .
C14B N3B Cu1 122.48(11) . .
C13B N3B Cu1 110.75(11) . .
C14B N4B C15B 127.80(15) . .
C14B N4B H4B1 116.6(15) . .
C15B N4B H4B1 113.5(14) . .
C7B O1B K2 155.98(12) . .
O1A K1 O1C 95.8(6) . .
O1A K1 O3S 141.8(2) . 2_665
O1A K1 O1S 93.68(8) . .
O3S K1 O1S 122.2(3) 2_665 .
O1A K1 O3C 145.8(5) . 2_665
O1C K1 O3C 116.7(9) . 2_665
O1A K1 O2C 118.5(8) . .
O1C K1 O2C 80.0(10) . .
O3C K1 O2C 79.5(9) 2_665 .
O1A K1 O2S 111.95(8) . .
O3S K1 O2S 82.90(15) 2_665 .
O1S K1 O2S 90.30(11) . .
O1A K1 O3S 75.10(18) . .
O3S K1 O3S 83.73(16) 2_665 .
O1S K1 O3S 102.8(2) . .
O2S K1 O3S 164.87(19) . .
O1A K1 O3C 72.2(4) . .
O1C K1 O3C 113.8(9) . .
O3C K1 O3C 84.6(4) 2_665 .
O2C K1 O3C 162.6(9) . .
O1A K1 C9A 54.43(4) . .
O1C K1 C9A 150.2(6) . .
O3S K1 C9A 88.3(2) 2_665 .
O1S K1 C9A 147.89(8) . .
O3C K1 C9A 93.0(6) 2_665 .
O2C K1 C9A 110.1(8) . .
O2S K1 C9A 104.32(9) . .
O3S K1 C9A 68.2(2) . .
O3C K1 C9A 63.5(6) . .
O1A K1 C11S 61.73(6) . .
O3S K1 C11S 102.99(14) 2_665 .
O1S K1 C11S 88.78(9) . .
O2S K1 C11S 173.52(9) . .
O3S K1 C11S 19.75(15) . .
C9A K1 C11S 73.47(7) . .
O1A K1 C3C 112.7(4) . .
O1C K1 C3C 16.9(6) . .
O3C K1 C3C 100.0(7) 2_665 .
O2C K1 C3C 73.2(8) . .
O3C K1 C3C 116.9(7) . .
C9A K1 C3C 167.0(4) . .
O5S K2 O4S 98.3(2) . .
O5S K2 O1B 102.1(3) . .
O4C K2 O1B 131.5(5) . .
O4S K2 O1B 126.74(12) . .
O5S K2 O6S 160.7(3) . .
O4S K2 O6S 91.2(2) . .
O1B K2 O6S 85.20(14) . .
O4C K2 O6C 89.8(7) . .
O1B K2 O6C 90.0(4) . .
O4C K2 O5C 84.9(7) . .
O1B K2 O5C 108.2(3) . .
O6C K2 O5C 159.7(5) . .
O5S K2 O6S 80.1(3) . 2_656
O4S K2 O6S 103.99(18) . 2_656
O1B K2 O6S 127.65(13) . 2_656
O6S K2 O6S 81.31(15) . 2_656
O4C K2 O6C 107.0(7) . 2_656
O1B K2 O6C 121.1(4) . 2_656
O6C K2 O6C 83.0(4) . 2_656
O5C K2 O6C 79.9(4) . 2_656
O4C K2 C15C 18.5(5) . .
O1B K2 C15C 140.7(2) . .
O6C K2 C15C 75.3(5) . .
O5C K2 C15C 94.9(3) . .
O6C K2 C15C 93.5(5) 2_656 .
O5S K2 C5B 111.1(3) . .
O4C K2 C5B 77.7(5) . .
O4S K2 C5B 72.82(12) . .
O1B K2 C5B 53.97(4) . .
O6S K2 C5B 87.73(15) . .
O6C K2 C5B 86.5(4) . .
O5C K2 C5B 111.4(3) . .
O6S K2 C5B 168.57(11) 2_656 .
O6C K2 C5B 168.4(3) 2_656 .
C15C K2 C5B 88.4(2) . .
O5S K2 C23S 67.6(3) . 2_656
O4S K2 C23S 93.63(13) . 2_656
O1B K2 C23S 139.62(7) . 2_656
O6S K2 C23S 95.23(15) . 2_656
O6S K2 C23S 17.24(12) 2_656 2_656
C5B K2 C23S 166.22(7) . 2_656
N1S C1S H1S1 109.5 . .
N1S C1S H1S2 109.5 . .
H1S1 C1S H1S2 109.5 . .
N1S C1S H1S3 109.5 . .
H1S1 C1S H1S3 109.5 . .
H1S2 C1S H1S3 109.5 . .
N1S C2S H2S1 109.5 . .
N1S C2S H2S2 109.5 . .
H2S1 C2S H2S2 109.5 . .
N1S C2S H2S3 109.5 . .
H2S1 C2S H2S3 109.5 . .
H2S2 C2S H2S3 109.5 . .
C3S N1S C1S 119.6(3) . .
C3S N1S C2S 122.9(3) . .
C1S N1S C2S 117.2(3) . .
O1S C3S N1S 121.4(3) . .
O1S C3S C4S 121.1(3) . .
N1S C3S C4S 117.5(3) . .
C3S C4S H4S1 109.5 . .
C3S C4S H4S2 109.5 . .
H4S1 C4S H4S2 109.5 . .
C3S C4S H4S3 109.5 . .
H4S1 C4S H4S3 109.5 . .
H4S2 C4S H4S3 109.5 . .
C3S O1S K1 148.0(3) . .
N1C C1C H1C1 109.5 . .
N1C C1C H1C2 109.5 . .
H1C1 C1C H1C2 109.5 . .
N1C C1C H1C3 109.5 . .
H1C1 C1C H1C3 109.5 . .
H1C2 C1C H1C3 109.5 . .
N1C C2C H2C1 109.5 . .
N1C C2C H2C2 109.5 . .
H2C1 C2C H2C2 109.5 . .
N1C C2C H2C3 109.5 . .
H2C1 C2C H2C3 109.5 . .
H2C2 C2C H2C3 109.5 . .
C3C N1C C1C 117(2) . .
C3C N1C C2C 121(2) . .
C1C N1C C2C 119(2) . .
O1C C3C N1C 121.1(19) . .
O1C C3C C4C 118(2) . .
N1C C3C C4C 116(2) . .
O1C C3C K1 38.7(14) . .
N1C C3C K1 142.0(13) . .
C4C C3C K1 100(2) . .
C3C C4C H4C1 109.5 . .
C3C C4C H4C2 109.5 . .
H4C1 C4C H4C2 109.5 . .
C3C C4C H4C3 109.5 . .
H4C1 C4C H4C3 109.5 . .
H4C2 C4C H4C3 109.5 . .
C3C O1C K1 124.4(19) . .
N2S C5S H5S1 109.5 . .
N2S C5S H5S2 109.5 . .
H5S1 C5S H5S2 109.5 . .
N2S C5S H5S3 109.5 . .
H5S1 C5S H5S3 109.5 . .
H5S2 C5S H5S3 109.5 . .
N2S C6S H6S1 109.5 . .
N2S C6S H6S2 109.5 . .
H6S1 C6S H6S2 109.5 . .
N2S C6S H6S3 109.5 . .
H6S1 C6S H6S3 109.5 . .
H6S2 C6S H6S3 109.5 . .
C7S N2S C5S 119.4(3) . .
C7S N2S C6S 124.4(3) . .
C5S N2S C6S 116.2(3) . .
O2S C7S N2S 121.4(3) . .
O2S C7S C8S 120.5(3) . .
N2S C7S C8S 118.1(3) . .
O2S C7S K1 39.99(18) . .
N2S C7S K1 145.23(17) . .
C8S C7S K1 88.78(18) . .
C7S C8S H8S1 109.5 . .
C7S C8S H8S2 109.5 . .
H8S1 C8S H8S2 109.5 . .
C7S C8S H8S3 109.5 . .
H8S1 C8S H8S3 109.5 . .
H8S2 C8S H8S3 109.5 . .
C7S O2S K1 122.9(3) . .
N2C C5C H5C1 109.5 . .
N2C C5C H5C2 109.5 . .
H5C1 C5C H5C2 109.5 . .
N2C C5C H5C3 109.5 . .
H5C1 C5C H5C3 109.5 . .
H5C2 C5C H5C3 109.5 . .
N2C C6C H6C1 109.5 . .
N2C C6C H6C2 109.5 . .
H6C1 C6C H6C2 109.5 . .
N2C C6C H6C3 109.5 . .
H6C1 C6C H6C3 109.5 . .
H6C2 C6C H6C3 109.5 . .
C7C N2C C5C 122(2) . .
C7C N2C C6C 122.7(19) . .
C5C N2C C6C 114(2) . .
O2C C7C N2C 118(2) . .
O2C C7C C8C 120(2) . .
N2C C7C C8C 122.1(18) . .
C7C C8C H8C1 109.5 . .
C7C C8C H8C2 109.5 . .
H8C1 C8C H8C2 109.5 . .
C7C C8C H8C3 109.5 . .
H8C1 C8C H8C3 109.5 . .
H8C2 C8C H8C3 109.5 . .
C7C O2C K1 158(3) . .
N3S C9S H9S1 109.5 . .
N3S C9S H9S2 109.5 . .
H9S1 C9S H9S2 109.5 . .
N3S C9S H9S3 109.5 . .
H9S1 C9S H9S3 109.5 . .
H9S2 C9S H9S3 109.5 . .
N3S C10S H10C 109.5 . .
N3S C10S H10D 109.5 . .
H10C C10S H10D 109.5 . .
N3S C10S H10E 109.5 . .
H10C C10S H10E 109.5 . .
H10D C10S H10E 109.5 . .
C11S N3S C10S 120.5(4) . .
C11S N3S C9S 123.8(5) . .
C10S N3S C9S 115.4(6) . .
O3S C11S N3S 124.0(6) . .
O3S C11S C12S 117.7(6) . .
N3S C11S C12S 118.3(5) . .
O3S C11S K1 52.7(3) . .
N3S C11S K1 139.1(2) . .
C12S C11S K1 82.5(5) . .
C11S C12S H12C 109.5 . .
C11S C12S H12D 109.5 . .
H12C C12S H12D 109.5 . .
C11S C12S H12E 109.5 . .
H12C C12S H12E 109.5 . .
H12D C12S H12E 109.5 . .
C11S O3S K1 153.1(6) . 2_665
C11S O3S K1 107.5(4) . .
K1 O3S K1 96.27(17) 2_665 .
N3C C9C H9C1 109.5 . .
N3C C9C H9C2 109.5 . .
H9C1 C9C H9C2 109.5 . .
N3C C9C H9C3 109.5 . .
H9C1 C9C H9C3 109.5 . .
H9C2 C9C H9C3 109.5 . .
N3C C10C H10F 109.5 . .
N3C C10C H10G 109.5 . .
H10F C10C H10G 109.5 . .
N3C C10C H10H 109.5 . .
H10F C10C H10H 109.5 . .
H10G C10C H10H 109.5 . .
C11C N3C C10C 121.4(13) . .
C11C N3C C9C 120.3(11) . .
C10C N3C C9C 117.5(14) . .
O3C C11C N3C 123.9(15) . .
O3C C11C C12C 113.6(15) . .
N3C C11C C12C 122.4(11) . .
C11C C12C H12F 109.5 . .
C11C C12C H12G 109.5 . .
H12F C12C H12G 109.5 . .
C11C C12C H12H 109.5 . .
H12F C12C H12H 109.5 . .
H12G C12C H12H 109.5 . .
C11C O3C K1 137.2(12) . 2_665
C11C O3C K1 127.4(12) . .
K1 O3C K1 95.4(4) 2_665 .
N4S C13S H13A 109.5 . .
N4S C13S H13B 109.5 . .
H13A C13S H13B 109.5 . .
N4S C13S H13C 109.5 . .
H13A C13S H13C 109.5 . .
H13B C13S H13C 109.5 . .
N4S C14S H14A 109.5 . .
N4S C14S H14B 109.5 . .
H14A C14S H14B 109.5 . .
N4S C14S H14C 109.5 . .
H14A C14S H14C 109.5 . .
H14B C14S H14C 109.5 . .
C15S N4S C14S 124.7(5) . .
C15S N4S C13S 119.8(4) . .
C14S N4S C13S 115.4(5) . .
O4S C15S N4S 118.2(5) . .
O4S C15S C16S 125.2(5) . .
N4S C15S C16S 116.5(4) . .
C15S C16S H16C 109.5 . .
C15S C16S H16D 109.5 . .
H16C C16S H16D 109.5 . .
C15S C16S H16E 109.5 . .
H16C C16S H16E 109.5 . .
H16D C16S H16E 109.5 . .
C15S O4S K2 136.1(4) . .
N4C C13C H13D 109.5 . .
N4C C13C H13E 109.5 . .
H13D C13C H13E 109.5 . .
N4C C13C H13F 109.5 . .
H13D C13C H13F 109.5 . .
H13E C13C H13F 109.5 . .
N4C C14C H14D 109.5 . .
N4C C14C H14E 109.5 . .
H14D C14C H14E 109.5 . .
N4C C14C H14F 109.5 . .
H14D C14C H14F 109.5 . .
H14E C14C H14F 109.5 . .
C15C N4C C14C 125.2(18) . .
C15C N4C C13C 114.5(15) . .
C14C N4C C13C 116.1(18) . .
O4C C15C N4C 105.0(14) . .
O4C C15C C16C 136.5(19) . .
N4C C15C C16C 118.3(16) . .
O4C C15C K2 40.4(11) . .
N4C C15C K2 133.0(9) . .
C16C C15C K2 103.6(16) . .
C15C C16C H16F 109.5 . .
C15C C16C H16G 109.5 . .
H16F C16C H16G 109.5 . .
C15C C16C H16H 109.5 . .
H16F C16C H16H 109.5 . .
H16G C16C H16H 109.5 . .
C15C O4C K2 121.1(15) . .
N5S C17S H17C 109.5 . .
N5S C17S H17D 109.5 . .
H17C C17S H17D 109.5 . .
N5S C17S H17E 109.5 . .
H17C C17S H17E 109.5 . .
H17D C17S H17E 109.5 . .
N5S C18S H18C 109.5 . .
N5S C18S H18D 109.5 . .
H18C C18S H18D 109.5 . .
N5S C18S H18E 109.5 . .
H18C C18S H18E 109.5 . .
H18D C18S H18E 109.5 . .
C19S N5S C18S 124.5(7) . .
C19S N5S C17S 122.7(6) . .
C18S N5S C17S 112.2(8) . .
O5S C19S N5S 110.3(6) . .
O5S C19S C20S 130.7(7) . .
N5S C19S C20S 119.1(6) . .
C19S C20S H20C 109.5 . .
C19S C20S H20D 109.5 . .
H20C C20S H20D 109.5 . .
C19S C20S H20E 109.5 . .
H20C C20S H20E 109.5 . .
H20D C20S H20E 109.5 . .
C19S O5S K2 158.9(10) . .
N5C C17C H17F 109.5 . .
N5C C17C H17G 109.5 . .
H17F C17C H17G 109.5 . .
N5C C17C H17H 109.5 . .
H17F C17C H17H 109.5 . .
H17G C17C H17H 109.5 . .
N5C C18C H18F 109.5 . .
N5C C18C H18G 109.5 . .
H18F C18C H18G 109.5 . .
N5C C18C H18H 109.5 . .
H18F C18C H18H 109.5 . .
H18G C18C H18H 109.5 . .
C19C N5C C17C 128.0(9) . .
C19C N5C C18C 119.0(8) . .
C17C N5C C18C 112.9(10) . .
N5C C19C O5C 112.8(7) . .
N5C C19C C20C 119.6(8) . .
O5C C19C C20C 127.6(8) . .
C19C C20C H20F 109.5 . .
C19C C20C H20G 109.5 . .
H20F C20C H20G 109.5 . .
C19C C20C H20H 109.5 . .
H20F C20C H20H 109.5 . .
H20G C20C H20H 109.5 . .
C19C O5C K2 117.5(6) . .
N6S C21S H21A 109.5 . .
N6S C21S H21B 109.5 . .
H21A C21S H21B 109.5 . .
N6S C21S H21C 109.5 . .
H21A C21S H21C 109.5 . .
H21B C21S H21C 109.5 . .
N6S C22S H22A 109.5 . .
N6S C22S H22B 109.5 . .
H22A C22S H22B 109.5 . .
N6S C22S H22C 109.5 . .
H22A C22S H22C 109.5 . .
H22B C22S H22C 109.5 . .
C23S N6S C21S 120.6(5) . .
C23S N6S C22S 116.1(4) . .
C21S N6S C22S 123.1(5) . .
O6S C23S N6S 120.6(5) . .
O6S C23S C24S 118.8(5) . .
N6S C23S C24S 120.6(5) . .
O6S C23S K2 40.6(3) . 2_656
N6S C23S K2 135.3(3) . 2_656
C24S C23S K2 92.3(5) . 2_656
C23S C24S H24A 109.5 . .
C23S C24S H24B 109.5 . .
H24A C24S H24B 109.5 . .
C23S C24S H24C 109.5 . .
H24A C24S H24C 109.5 . .
H24B C24S H24C 109.5 . .
C23S O6S K2 126.3(4) . .
C23S O6S K2 122.2(4) . 2_656
K2 O6S K2 98.68(15) . 2_656
N6C C21C H21D 109.5 . .
N6C C21C H21E 109.5 . .
H21D C21C H21E 109.5 . .
N6C C21C H21F 109.5 . .
H21D C21C H21F 109.5 . .
H21E C21C H21F 109.5 . .
N6C C22C H22D 109.5 . .
N6C C22C H22E 109.5 . .
H22D C22C H22E 109.5 . .
N6C C22C H22F 109.5 . .
H22D C22C H22F 109.5 . .
H22E C22C H22F 109.5 . .
C23C N6C C22C 121.0(14) . .
C23C N6C C21C 108.5(11) . .
C22C N6C C21C 128.1(15) . .
O6C C23C N6C 125.3(13) . .
O6C C23C C24C 117.4(16) . .
N6C C23C C24C 117.2(14) . .
C23C C24C H24D 109.5 . .
C23C C24C H24E 109.5 . .
H24D C24C H24E 109.5 . .
C23C C24C H24F 109.5 . .
H24D C24C H24F 109.5 . .
H24E C24C H24F 109.5 . .
C23C O6C K2 126.3(13) . .
C23C O6C K2 133.9(12) . 2_656
K2 O6C K2 97.0(4) . 2_656

loop_
_geom_bond_atom_site_label_1
_geom_bond_atom_site_label_2
_geom_bond_distance
_geom_bond_site_symmetry_2
Cu1 N2A 1.9517(13) .
Cu1 N2B 1.9521(14) .
Cu1 N3B 1.9709(13) .
Cu1 N3A 1.9823(13) .
Cu1 H1B1 2.56(2) .
Cu1 H4A1 2.59(2) .
Cu1 H4B1 2.60(2) .
Cu1 H1A1 2.734(19) .
C1A C2A 1.382(3) .
C1A C6A 1.388(2) .
C1A H1A 0.9500 .
C2A C3A 1.379(3) .
C2A H2A 0.9500 .
C3A C4A 1.374(3) .
C3A H3A 0.9500 .
C4A C5A 1.383(2) .
C4A H4A 0.9500 .
C5A C6A 1.390(2) .
C5A H5A 0.9500 .
C6A N1A 1.408(2) .
C7A O1A 1.2285(19) .
C7A N2A 1.361(2) .
C7A N1A 1.388(2) .
C8A C9A 1.392(2) .
C8A N2A 1.416(2) .
C8A C13A 1.416(2) .
C9A C10A 1.385(2) .
C9A K1 3.4162(17) .
C9A H9A 0.9500 .
C10A C11A 1.379(3) .
C10A H10A 0.9500 .
C11A C12A 1.385(3) .
C11A H11A 0.9500 .
C12A C13A 1.399(2) .
C12A H12A 0.9500 .
C13A N3A 1.412(2) .
C14A O2A 1.226(2) .
C14A N3A 1.375(2) .
C14A N4A 1.382(2) .
C15A C16A 1.386(3) .
C15A C20A 1.390(3) .
C15A N4A 1.399(2) .
C16A C17A 1.388(3) .
C16A H16A 0.9500 .
C17A C18A 1.370(3) .
C17A H17A 0.9500 .
C18A C19A 1.369(3) .
C18A H18A 0.9500 .
C19A C20A 1.380(3) .
C19A H19A 0.9500 .
C20A H20A 0.9500 .
N1A H1A1 0.805(17) .
N4A H4A1 0.831(18) .
O1A K1 2.5871(12) .
C1B C2B 1.381(3) .
C1B C6B 1.390(3) .
C1B H1B 0.9500 .
C2B C3B 1.371(4) .
C2B H2B 0.9500 .
C3B C4B 1.367(4) .
C3B H3B 0.9500 .
C4B C5B 1.386(3) .
C4B H4B 0.9500 .
C5B C6B 1.384(3) .
C5B K2 3.484(2) .
C5B H5B 0.9500 .
C6B N1B 1.402(2) .
C7B O1B 1.234(2) .
C7B N2B 1.355(2) .
C7B N1B 1.387(2) .
C8B C9B 1.391(2) .
C8B C13B 1.412(2) .
C8B N2B 1.416(2) .
C9B C10B 1.387(3) .
C9B H9B 0.9500 .
C10B C11B 1.373(3) .
C10B H10B 0.9500 .
C11B C12B 1.384(3) .
C11B H11B 0.9500 .
C12B C13B 1.398(2) .
C12B H12B 0.9500 .
C13B N3B 1.414(2) .
C14B O2B 1.230(2) .
C14B N3B 1.369(2) .
C14B N4B 1.387(2) .
C15B C16B 1.386(2) .
C15B C20B 1.393(3) .
C15B N4B 1.405(2) .
C16B C17B 1.388(3) .
C16B H16B 0.9500 .
C17B C18B 1.374(3) .
C17B H17B 0.9500 .
C18B C19B 1.377(3) .
C18B H18B 0.9500 .
C19B C20B 1.384(3) .
C19B H19B 0.9500 .
C20B H20B 0.9500 .
N1B H1B1 0.837(18) .
N4B H4B1 0.832(17) .
O1B K2 2.6537(12) .
K1 O1C 2.650(18) .
K1 O3S 2.653(7) 2_665
K1 O1S 2.667(2) .
K1 O3C 2.692(18) 2_665
K1 O2C 2.693(16) .
K1 O2S 2.701(2) .
K1 O3S 2.894(6) .
K1 O3C 2.897(14) .
K1 C11S 3.469(3) .
K1 C3C 3.497(18) .
K2 O5S 2.614(7) .
K2 O4C 2.617(15) .
K2 O4S 2.643(4) .
K2 O6S 2.700(5) .
K2 O6C 2.707(14) .
K2 O5C 2.711(8) .
K2 O6S 2.720(7) 2_656
K2 O6C 2.78(2) 2_656
K2 C15C 3.459(13) .
K2 C23S 3.539(3) 2_656
C1S N1S 1.460(5) .
C1S H1S1 0.9800 .
C1S H1S2 0.9800 .
C1S H1S3 0.9800 .
C2S N1S 1.474(4) .
C2S H2S1 0.9800 .
C2S H2S2 0.9800 .
C2S H2S3 0.9800 .
N1S C3S 1.328(3) .
C3S O1S 1.233(3) .
C3S C4S 1.508(4) .
C4S H4S1 0.9800 .
C4S H4S2 0.9800 .
C4S H4S3 0.9800 .
C1C N1C 1.462(19) .
C1C H1C1 0.9800 .
C1C H1C2 0.9800 .
C1C H1C3 0.9800 .
C2C N1C 1.486(17) .
C2C H2C1 0.9800 .
C2C H2C2 0.9800 .
C2C H2C3 0.9800 .
N1C C3C 1.319(15) .
C3C O1C 1.232(17) .
C3C C4C 1.516(18) .
C4C H4C1 0.9800 .
C4C H4C2 0.9800 .
C4C H4C3 0.9800 .
C5S N2S 1.464(5) .
C5S H5S1 0.9800 .
C5S H5S2 0.9800 .
C5S H5S3 0.9800 .
C6S N2S 1.469(5) .
C6S H6S1 0.9800 .
C6S H6S2 0.9800 .
C6S H6S3 0.9800 .
N2S C7S 1.335(3) .
C7S O2S 1.236(4) .
C7S C8S 1.500(4) .
C8S H8S1 0.9800 .
C8S H8S2 0.9800 .
C8S H8S3 0.9800 .
C5C N2C 1.467(19) .
C5C H5C1 0.9800 .
C5C H5C2 0.9800 .
C5C H5C3 0.9800 .
C6C N2C 1.481(18) .
C6C H6C1 0.9800 .
C6C H6C2 0.9800 .
C6C H6C3 0.9800 .
N2C C7C 1.326(15) .
C7C O2C 1.242(16) .
C7C C8C 1.502(18) .
C8C H8C1 0.9800 .
C8C H8C2 0.9800 .
C8C H8C3 0.9800 .
C9S N3S 1.486(10) .
C9S H9S1 0.9800 .
C9S H9S2 0.9800 .
C9S H9S3 0.9800 .
C10S N3S 1.437(8) .
C10S H10C 0.9800 .
C10S H10D 0.9800 .
C10S H10E 0.9800 .
N3S C11S 1.327(4) .
C11S O3S 1.229(7) .
C11S C12S 1.489(9) .
C12S H12C 0.9800 .
C12S H12D 0.9800 .
C12S H12E 0.9800 .
O3S K1 2.653(7) 2_665
C9C N3C 1.465(17) .
C9C H9C1 0.9800 .
C9C H9C2 0.9800 .
C9C H9C3 0.9800 .
C10C N3C 1.445(16) .
C10C H10F 0.9800 .
C10C H10G 0.9800 .
C10C H10H 0.9800 .
N3C C11C 1.328(10) .
C11C O3C 1.236(13) .
C11C C12C 1.512(16) .
C12C H12F 0.9800 .
C12C H12G 0.9800 .
C12C H12H 0.9800 .
O3C K1 2.691(18) 2_665
C13S N4S 1.474(7) .
C13S H13A 0.9800 .
C13S H13B 0.9800 .
C13S H13C 0.9800 .
C14S N4S 1.455(6) .
C14S H14A 0.9800 .
C14S H14B 0.9800 .
C14S H14C 0.9800 .
N4S C15S 1.326(4) .
C15S O4S 1.277(5) .
C15S C16S 1.512(7) .
C16S H16C 0.9800 .
C16S H16D 0.9800 .
C16S H16E 0.9800 .
C13C N4C 1.494(18) .
C13C H13D 0.9800 .
C13C H13E 0.9800 .
C13C H13F 0.9800 .
C14C N4C 1.446(15) .
C14C H14D 0.9800 .
C14C H14E 0.9800 .
C14C H14F 0.9800 .
N4C C15C 1.327(13) .
C15C O4C 1.284(17) .
C15C C16C 1.501(18) .
C16C H16F 0.9800 .
C16C H16G 0.9800 .
C16C H16H 0.9800 .
C17S N5S 1.469(12) .
C17S H17C 0.9800 .
C17S H17D 0.9800 .
C17S H17E 0.9800 .
C18S N5S 1.456(13) .
C18S H18C 0.9800 .
C18S H18D 0.9800 .
C18S H18E 0.9800 .
N5S C19S 1.323(6) .
C19S O5S 1.282(8) .
C19S C20S 1.484(12) .
C20S H20C 0.9800 .
C20S H20D 0.9800 .
C20S H20E 0.9800 .
C17C N5C 1.441(14) .
C17C H17F 0.9800 .
C17C H17G 0.9800 .
C17C H17H 0.9800 .
C18C N5C 1.468(14) .
C18C H18F 0.9800 .
C18C H18G 0.9800 .
C18C H18H 0.9800 .
N5C C19C 1.326(7) .
C19C O5C 1.366(10) .
C19C C20C 1.474(14) .
C20C H20F 0.9800 .
C20C H20G 0.9800 .
C20C H20H 0.9800 .
C21S N6S 1.463(9) .
C21S H21A 0.9800 .
C21S H21B 0.9800 .
C21S H21C 0.9800 .
C22S N6S 1.543(6) .
C22S H22A 0.9800 .
C22S H22B 0.9800 .
C22S H22C 0.9800 .
N6S C23S 1.330(4) .
C23S O6S 1.239(5) .
C23S C24S 1.464(8) .
C23S K2 3.539(3) 2_656
C24S H24A 0.9800 .
C24S H24B 0.9800 .
C24S H24C 0.9800 .
O6S K2 2.720(7) 2_656
C21C N6C 1.565(17) .
C21C H21D 0.9800 .
C21C H21E 0.9800 .
C21C H21F 0.9800 .
C22C N6C 1.513(18) .
C22C H22D 0.9800 .
C22C H22E 0.9800 .
C22C H22F 0.9800 .
N6C C23C 1.297(11) .
C23C O6C 1.239(13) .
C23C C24C 1.472(17) .
C24C H24D 0.9800 .
C24C H24E 0.9800 .
C24C H24F 0.9800 .
O6C K2 2.78(2) 2_656

loop_
_geom_hbond_atom_site_label_D
_geom_hbond_atom_site_label_H
_geom_hbond_atom_site_label_A
_geom_hbond_distance_DH
_geom_hbond_distance_HA
_geom_hbond_distance_DA
_geom_hbond_angle_DHA
N1A H1A1 N3B 0.805(17) 2.501(18) 3.258(2) 157.2(18)
N4A H4A1 N2B 0.831(18) 2.140(18) 2.956(2) 167(2)
N1B H1B1 N3A 0.837(18) 2.378(19) 3.164(2) 156.7(19)
N4B H4B1 N2A 0.832(17) 2.179(18) 2.989(2) 164(2)

loop_
_geom_torsion_atom_site_label_1
_geom_torsion_atom_site_label_2
_geom_torsion_atom_site_label_3
_geom_torsion_atom_site_label_4
_geom_torsion
_geom_torsion_site_symmetry_1
_geom_torsion_site_symmetry_4
C6A C1A C2A C3A 0.9(4) . .
C1A C2A C3A C4A -1.6(4) . .
C2A C3A C4A C5A 0.4(4) . .
C3A C4A C5A C6A 1.6(3) . .
C2A C1A C6A C5A 1.0(3) . .
C2A C1A C6A N1A 179.6(2) . .
C4A C5A C6A C1A -2.2(3) . .
C4A C5A C6A N1A 179.21(18) . .
N2A C8A C9A C10A -175.82(16) . .
C13A C8A C9A C10A -1.9(3) . .
N2A C8A C9A K1 68.96(16) . .
C13A C8A C9A K1 -117.08(13) . .
C8A C9A C10A C11A -0.4(3) . .
K1 C9A C10A C11A 114.67(17) . .
C9A C10A C11A C12A 1.2(3) . .
C10A C11A C12A C13A 0.3(3) . .
C11A C12A C13A N3A 177.56(17) . .
C11A C12A C13A C8A -2.5(3) . .
C9A C8A C13A C12A 3.3(2) . .
N2A C8A C13A C12A 177.68(14) . .
C9A C8A C13A N3A -176.80(14) . .
N2A C8A C13A N3A -2.4(2) . .
C20A C15A C16A C17A -0.2(3) . .
N4A C15A C16A C17A -179.6(2) . .
C15A C16A C17A C18A 0.6(4) . .
C16A C17A C18A C19A -0.5(4) . .
C17A C18A C19A C20A -0.1(4) . .
C18A C19A C20A C15A 0.5(4) . .
C16A C15A C20A C19A -0.3(3) . .
N4A C15A C20A C19A 179.1(2) . .
O1A C7A N1A C6A 12.0(3) . .
N2A C7A N1A C6A -168.53(16) . .
C1A C6A N1A C7A 141.70(19) . .
C5A C6A N1A C7A -39.7(3) . .
O1A C7A N2A C8A -9.6(3) . .
N1A C7A N2A C8A 170.97(14) . .
O1A C7A N2A Cu1 144.43(15) . .
N1A C7A N2A Cu1 -35.0(2) . .
C9A C8A N2A C7A -33.0(2) . .
C13A C8A N2A C7A 152.80(15) . .
C9A C8A N2A Cu1 170.00(13) . .
C13A C8A N2A Cu1 -4.15(17) . .
O2A C14A N3A C13A -1.5(3) . .
N4A C14A N3A C13A 179.32(14) . .
O2A C14A N3A Cu1 155.06(15) . .
N4A C14A N3A Cu1 -24.1(2) . .
C12A C13A N3A C14A -13.0(3) . .
C8A C13A N3A C14A 167.03(15) . .
C12A C13A N3A Cu1 -172.46(14) . .
C8A C13A N3A Cu1 7.61(17) . .
O2A C14A N4A C15A 12.0(3) . .
N3A C14A N4A C15A -168.77(17) . .
C16A C15A N4A C14A -22.2(3) . .
C20A C15A N4A C14A 158.40(19) . .
N2A C7A O1A K1 -30.1(3) . .
N1A C7A O1A K1 149.29(16) . .
C6B C1B C2B C3B -1.3(3) . .
C1B C2B C3B C4B 0.0(3) . .
C2B C3B C4B C5B 1.7(3) . .
C3B C4B C5B C6B -2.2(3) . .
C3B C4B C5B K2 -132.84(18) . .
C4B C5B C6B C1B 0.9(3) . .
K2 C5B C6B C1B 129.85(15) . .
C4B C5B C6B N1B 177.88(18) . .
K2 C5B C6B N1B -53.1(2) . .
C2B C1B C6B C5B 0.8(3) . .
C2B C1B C6B N1B -176.37(19) . .
C13B C8B C9B C10B -3.0(3) . .
N2B C8B C9B C10B -178.59(18) . .
C8B C9B C10B C11B -0.9(3) . .
C9B C10B C11B C12B 2.9(4) . .
C10B C11B C12B C13B -1.0(4) . .
C11B C12B C13B C8B -2.9(3) . .
C11B C12B C13B N3B 178.4(2) . .
C9B C8B C13B C12B 4.9(3) . .
N2B C8B C13B C12B -179.23(17) . .
C9B C8B C13B N3B -176.35(16) . .
N2B C8B C13B N3B -0.4(2) . .
C20B C15B C16B C17B 1.6(3) . .
N4B C15B C16B C17B -179.36(17) . .
C15B C16B C17B C18B -1.4(3) . .
C16B C17B C18B C19B 0.2(3) . .
C17B C18B C19B C20B 0.7(3) . .
C18B C19B C20B C15B -0.5(3) . .
C16B C15B C20B C19B -0.7(3) . .
N4B C15B C20B C19B -179.79(17) . .
O1B C7B N1B C6B 9.0(3) . .
N2B C7B N1B C6B -172.03(17) . .
C5B C6B N1B C7B 22.7(3) . .
C1B C6B N1B C7B -160.26(18) . .
O1B C7B N2B C8B -5.2(3) . .
N1B C7B N2B C8B 175.85(15) . .
O1B C7B N2B Cu1 155.35(15) . .
N1B C7B N2B Cu1 -23.5(2) . .
C9B C8B N2B C7B -27.7(3) . .
C13B C8B N2B C7B 156.60(16) . .
C9B C8B N2B Cu1 169.42(15) . .
C13B C8B N2B Cu1 -6.32(18) . .
O2B C14B N3B C13B -4.8(3) . .
N4B C14B N3B C13B 176.27(15) . .
O2B C14B N3B Cu1 144.60(16) . .
N4B C14B N3B Cu1 -34.36(19) . .
C12B C13B N3B C14B -21.8(3) . .
C8B C13B N3B C14B 159.50(15) . .
C12B C13B N3B Cu1 -174.45(16) . .
C8B C13B N3B Cu1 6.85(19) . .
O2B C14B N4B C15B -7.5(3) . .
N3B C14B N4B C15B 171.50(16) . .
C16B C15B N4B C14B 28.7(3) . .
C20B C15B N4B C14B -152.21(18) . .
N2B C7B O1B K2 -149.0(2) . .
N1B C7B O1B K2 29.8(4) . .
C1S N1S C3S O1S -0.6(5) . .
C2S N1S C3S O1S 173.4(3) . .
C1S N1S C3S C4S -179.2(4) . .
C2S N1S C3S C4S -5.3(5) . .
N1S C3S O1S K1 -64.9(5) . .
C4S C3S O1S K1 113.7(5) . .
C1C N1C C3C O1C -4(4) . .
C2C N1C C3C O1C 156(3) . .
C1C N1C C3C C4C -160(4) . .
C2C N1C C3C C4C 0(4) . .
C1C N1C C3C K1 41(4) . .
C2C N1C C3C K1 -159(3) . .
N1C C3C O1C K1 136(2) . .
C4C C3C O1C K1 -69(4) . .
C5S N2S C7S O2S 1.1(5) . .
C6S N2S C7S O2S -179.3(4) . .
C5S N2S C7S C8S -176.3(4) . .
C6S N2S C7S C8S 3.3(5) . .
C5S N2S C7S K1 47.1(5) . .
C6S N2S C7S K1 -133.3(4) . .
N2S C7S O2S K1 140.3(2) . .
C8S C7S O2S K1 -42.3(4) . .
C5C N2C C7C O2C 151(3) . .
C6C N2C C7C O2C -21(4) . .
C5C N2C C7C C8C -24(5) . .
C6C N2C C7C C8C 164(4) . .
N2C C7C O2C K1 -37(8) . .
C8C C7C O2C K1 138(6) . .
C10S N3S C11S O3S 4.6(9) . .
C9S N3S C11S O3S 177.0(9) . .
C10S N3S C11S C12S -178.9(8) . .
C9S N3S C11S C12S -6.5(10) . .
C10S N3S C11S K1 -65.6(7) . .
C9S N3S C11S K1 106.8(8) . .
N3S C11S O3S K1 79.7(18) . 2_665
C12S C11S O3S K1 -96.8(15) . 2_665
K1 C11S O3S K1 -151(2) . 2_665
N3S C11S O3S K1 -129.2(4) . .
C12S C11S O3S K1 54.3(9) . .
C10C N3C C11C O3C -168.9(19) . .
C9C N3C C11C O3C 0(2) . .
C10C N3C C11C C12C 12.9(19) . .
C9C N3C C11C C12C -177.9(18) . .
N3C C11C O3C K1 -122(2) . 2_665
C12C C11C O3C K1 56(3) . 2_665
N3C C11C O3C K1 56(3) . .
C12C C11C O3C K1 -125.2(19) . .
C14S N4S C15S O4S -179.2(6) . .
C13S N4S C15S O4S 4.8(6) . .
C14S N4S C15S C16S -3.2(6) . .
C13S N4S C15S C16S -179.2(5) . .
N4S C15S O4S K2 -89.2(6) . .
C16S C15S O4S K2 95.2(6) . .
C14C N4C C15C O4C -161(2) . .
C13C N4C C15C O4C -5(2) . .
C14C N4C C15C C16C 23(3) . .
C13C N4C C15C C16C 179(2) . .
C14C N4C C15C K2 -127(2) . .
C13C N4C C15C K2 29(2) . .
N4C C15C O4C K2 140.9(14) . .
C16C C15C O4C K2 -45(4) . .
C18S N5S C19S O5S 176.8(13) . .
C17S N5S C19S O5S 5.8(12) . .
C18S N5S C19S C20S -3.6(15) . .
C17S N5S C19S C20S -174.6(13) . .
N5S C19S O5S K2 84.6(18) . .
C20S C19S O5S K2 -95(2) . .
C17C N5C C19C O5C -177.1(14) . .
C18C N5C C19C O5C 0.3(14) . .
C17C N5C C19C C20C 4.2(17) . .
C18C N5C C19C C20C -178.5(15) . .
N5C C19C O5C K2 -161.0(5) . .
C20C C19C O5C K2 17.6(17) . .
C21S N6S C23S O6S 2.5(8) . .
C22S N6S C23S O6S 177.5(5) . .
C21S N6S C23S C24S -177.1(9) . .
C22S N6S C23S C24S -2.1(8) . .
C21S N6S C23S K2 51.4(8) . 2_656
C22S N6S C23S K2 -133.6(4) . 2_656
N6S C23S O6S K2 -101.6(5) . .
C24S C23S O6S K2 78.0(9) . .
K2 C23S O6S K2 133.1(7) 2_656 .
N6S C23S O6S K2 125.3(4) . 2_656
C24S C23S O6S K2 -55.1(8) . 2_656
C22C N6C C23C O6C 5(3) . .
C21C N6C C23C O6C 168.6(17) . .
C22C N6C C23C C24C -172(3) . .
C21C N6C C23C C24C -8(2) . .
N6C C23C O6C K2 89.8(16) . .
C24C C23C O6C K2 -93(2) . .
N6C C23C O6C K2 -67(2) . 2_656
C24C C23C O6C K2 110(2) . 2_656
